data_1563924
loop_
_publ_author_name
'Chatterjee, Madhumita'
'Ghosh, Prabir'
'Hazari, Arijit Singha'
'Lahiri, Goutam Kumar'

_publ_section_title
;
 Probing electronic structures of redox-active ruthenium-quinonoids
 appended with polycyclic aromatic hydrocarbon (PAH) backbone
;
_journal_name_full 'Inorganica Chimica Acta'
_journal_page_first 343
_journal_page_last 351
_journal_paper_doi 10.1016/j.ica.2018.08.047
_journal_volume 483
_journal_year 2018
_chemical_formula_moiety 'C26 H24 N2 O4 Ru1'
_chemical_formula_sum 'C26 H24 N2 O4 Ru'
_chemical_formula_weight 529.54
_space_group_crystal_system triclinic
_space_group_IT_number 2
_space_group_name_Hall '-P 1'
_space_group_name_H-M_alt 'P -1'
_atom_sites_solution_hydrogens geom
_audit_creation_method SHELXL-2017/1
_cell_angle_alpha 78.669(2)
_cell_angle_beta 82.283(2)
_cell_angle_gamma 65.023(2)
_cell_formula_units_Z 14
_cell_length_a 19.5210(5)
_cell_length_b 20.3084(5)
_cell_length_c 24.6609(5)
_cell_measurement_reflns_used 31230
_cell_measurement_temperature 150(2)
_cell_measurement_theta_max 30.6810
_cell_measurement_theta_min 1.7600
_cell_volume 8675.0(4)
_computing_cell_refinement 'CrystalClear-SM Expert 2.1 b28'
_computing_data_collection 'CrystalClear-SM Expert 2.1 b28 (Rigaku, 2013)'
_computing_data_reduction 'CrystalClear-SM Expert 2.1 b28'
_computing_molecular_graphics ORTEP
_computing_publication_material ORTEP
_computing_structure_refinement 'SHELXL-2017/1 (Sheldrick, 2017)'
_computing_structure_solution 'SHELXT 2014/4 (Sheldrick, 2014)'
_diffrn_ambient_temperature 150(2)
_diffrn_measured_fraction_theta_full 0.992
_diffrn_measured_fraction_theta_max 0.992
_diffrn_measurement_device_type 'Rigaku Saturn724+'
_diffrn_measurement_method \w
_diffrn_radiation_type MoK\a
_diffrn_radiation_wavelength 0.71073
_diffrn_reflns_av_R_equivalents 0.0495
_diffrn_reflns_av_unetI/netI 0.0696
_diffrn_reflns_Laue_measured_fraction_full 0.992
_diffrn_reflns_Laue_measured_fraction_max 0.992
_diffrn_reflns_limit_h_max 23
_diffrn_reflns_limit_h_min -16
_diffrn_reflns_limit_k_max 24
_diffrn_reflns_limit_k_min -24
_diffrn_reflns_limit_l_max 29
_diffrn_reflns_limit_l_min -29
_diffrn_reflns_number 66607
_diffrn_reflns_point_group_measured_fraction_full 0.992
_diffrn_reflns_point_group_measured_fraction_max 0.992
_diffrn_reflns_theta_full 25.000
_diffrn_reflns_theta_max 25.000
_diffrn_reflns_theta_min 1.687
_exptl_absorpt_coefficient_mu 0.665
_exptl_absorpt_correction_T_max 1.00000
_exptl_absorpt_correction_T_min 0.51246
_exptl_absorpt_correction_type numerical
_exptl_absorpt_process_details 'NUMABS (Rigaku, 1999)'
_exptl_crystal_colour brown
_exptl_crystal_density_diffrn 1.419
_exptl_crystal_description plate
_exptl_crystal_F_000 3780
_exptl_crystal_size_max 0.212
_exptl_crystal_size_mid 0.101
_exptl_crystal_size_min 0.005
_refine_diff_density_max 1.120
_refine_diff_density_min -0.870
_refine_diff_density_rms 0.118
_refine_ls_extinction_coef .
_refine_ls_extinction_method none
_refine_ls_goodness_of_fit_ref 1.027
_refine_ls_hydrogen_treatment constr
_refine_ls_matrix_type full
_refine_ls_number_parameters 2108
_refine_ls_number_reflns 30307
_refine_ls_number_restraints 0
_refine_ls_restrained_S_all 1.027
_refine_ls_R_factor_all 0.0710
_refine_ls_R_factor_gt 0.0511
_refine_ls_shift/su_max 0.014
_refine_ls_shift/su_mean 0.000
_refine_ls_structure_factor_coef Fsqd
_refine_ls_weighting_details 'w=1/[\s^2^(Fo^2^)+(0.0772P)^2^+11.4612P] where P=(Fo^2^+2Fc^2^)/3'
_refine_ls_weighting_scheme calc
_refine_ls_wR_factor_gt 0.1362
_refine_ls_wR_factor_ref 0.1529
_reflns_Friedel_coverage 0.000
_reflns_Friedel_fraction_full .
_reflns_Friedel_fraction_max .
_reflns_number_gt 23367
_reflns_number_total 30307
_reflns_threshold_expression 'I > 2\s(I)'
_cod_data_source_file 3.cif
_cod_data_source_block 3
_cod_depositor_comments
;
The following automatic conversions were performed:

data item '_exptl_absorpt_correction_type' value 'Numerical' was
changed to 'numerical' in accordance with the built-in table derived
from the CIF Core dictionary named 'cif_core.dic' version 2.4.5 last
updated on 2014-11-21.

Automatic conversion script
Id: cif_fix_values 8369 2020-08-20 11:38:08Z andrius 

2022-05-15
Z value and formula fixed to values more according to usual
chemical conventions.                 miguel
;
_cod_original_formula_sum 'C182 H168 N14 O28 Ru7'
_cod_original_formula_weight 3706.78
_cod_original_formula_units_Z 2
_cod_database_code 1563924
_shelx_shelxl_version_number 2017/1
_shelx_space_group_comment
;
The symmetry employed for this shelxl refinement is uniquely defined
by the following loop, which should always be used as a source of
symmetry information in preference to the above space-group names.
They are only intended as comments.
;

loop_
_space_group_symop_operation_xyz
'x, y, z'
'-x, -y, -z'

loop_
_atom_site_label
_atom_site_type_symbol
_atom_site_fract_x
_atom_site_fract_y
_atom_site_fract_z
_atom_site_U_iso_or_equiv
_atom_site_adp_type
_atom_site_occupancy
_atom_site_site_symmetry_order
_atom_site_calc_flag
_atom_site_refinement_flags_posn
_atom_site_refinement_flags_adp
_atom_site_refinement_flags_occupancy
_atom_site_disorder_assembly
_atom_site_disorder_group
Ru1 Ru 0.97790(2) 0.67177(2) 0.87132(2) 0.02469(10) Uani 1 1 d . . . . .
Ru7 Ru 0.13793(2) 0.71889(2) -0.00319(2) 0.02898(10) Uani 1 1 d . . . . .
Ru2 Ru 0.86941(2) 0.68210(2) 0.68835(2) 0.03009(11) Uani 1 1 d . . . . .
Ru3 Ru 0.78266(2) 0.76408(2) 0.49505(2) 0.03106(11) Uani 1 1 d . . . . .
Ru5 Ru 0.51609(2) 0.84678(2) 0.15144(2) 0.03146(11) Uani 1 1 d . . . . .
Ru4 Ru 0.67145(2) 0.82934(2) 0.30573(2) 0.03200(11) Uani 1 1 d . . . . .
Ru6 Ru 0.32883(2) 0.80458(3) 0.05161(2) 0.03346(11) Uani 1 1 d . . . . .
O3 O 0.92653(17) 0.74319(18) 0.92702(12) 0.0272(7) Uani 1 1 d . . . . .
O15 O 0.78208(19) 0.7599(2) 0.31452(13) 0.0374(9) Uani 1 1 d . . . . .
O26 O 0.18230(18) 0.64424(19) -0.05744(13) 0.0327(8) Uani 1 1 d . . . . .
O18 O 0.41136(18) 0.92606(19) 0.13425(13) 0.0322(8) Uani 1 1 d . . . . .
O2 O 1.02121(19) 0.59605(19) 0.94025(13) 0.0318(8) Uani 1 1 d . . . . .
O1 O 1.02478(18) 0.59346(18) 0.82112(13) 0.0307(8) Uani 1 1 d . . . . .
O16 O 0.69565(19) 0.8737(2) 0.22678(14) 0.0363(8) Uani 1 1 d . . . . .
O19 O 0.62550(18) 0.7717(2) 0.16041(14) 0.0355(8) Uani 1 1 d . . . . .
O4 O 0.88755(19) 0.64246(19) 0.88000(13) 0.0341(8) Uani 1 1 d . . . . .
O11 O 0.89247(19) 0.7077(2) 0.51123(14) 0.0414(9) Uani 1 1 d . . . . .
O22 O 0.22837(19) 0.8815(2) 0.02614(14) 0.0392(9) Uani 1 1 d . . . . .
O7 O 0.81806(19) 0.75818(19) 0.74032(13) 0.0349(8) Uani 1 1 d . . . . .
O10 O 0.67033(19) 0.8241(2) 0.47965(14) 0.0383(9) Uani 1 1 d . . . . .
O8 O 0.76391(19) 0.7002(2) 0.66429(13) 0.0360(8) Uani 1 1 d . . . . .
O5 O 0.85529(19) 0.6080(2) 0.75453(13) 0.0362(8) Uani 1 1 d . . . . .
O14 O 0.56340(19) 0.9062(2) 0.29399(14) 0.0369(8) Uani 1 1 d . . . . .
O25 O 0.2258(2) 0.6538(2) 0.04846(15) 0.0429(9) Uani 1 1 d . . . . .
O23 O 0.43501(19) 0.7264(2) 0.07106(14) 0.0403(9) Uani 1 1 d . . . . .
O20 O 0.5309(2) 0.8507(2) 0.06697(14) 0.0412(9) Uani 1 1 d . . . . .
O17 O 0.5597(2) 0.9243(2) 0.14649(14) 0.0411(9) Uani 1 1 d . . . . .
O27 O 0.0793(2) 0.65701(19) 0.03510(14) 0.0364(8) Uani 1 1 d . . . . .
O6 O 0.91414(19) 0.6028(2) 0.63982(14) 0.0375(9) Uani 1 1 d . . . . .
O9 O 0.77252(19) 0.8333(2) 0.55040(14) 0.0363(8) Uani 1 1 d . . . . .
O28 O 0.0962(2) 0.7867(2) 0.05390(14) 0.0394(9) Uani 1 1 d . . . . .
O21 O 0.3832(2) 0.8687(2) 0.00803(14) 0.0409(9) Uani 1 1 d . . . . .
O13 O 0.6968(2) 0.9037(2) 0.33672(16) 0.0494(10) Uani 1 1 d . . . . .
N2 N 1.0628(2) 0.7024(2) 0.85538(15) 0.0268(9) Uani 1 1 d . . . . .
H2 H 1.100648 0.683153 0.876147 0.032 Uiso 1 1 calc R U . . .
N4 N 0.9710(2) 0.6673(2) 0.70498(16) 0.0308(9) Uani 1 1 d . . . . .
H4A H 0.991059 0.640411 0.735048 0.037 Uiso 1 1 calc R U . . .
N1 N 0.9447(2) 0.7492(2) 0.80582(15) 0.0275(9) Uani 1 1 d . . . . .
H1 H 0.901906 0.761580 0.792214 0.033 Uiso 1 1 calc R U . . .
N13 N 0.0578(2) 0.7854(2) -0.05225(15) 0.0280(9) Uani 1 1 d . . . . .
H13A H 0.017587 0.778303 -0.052980 0.034 Uiso 1 1 calc R U . . .
N10 N 0.4958(2) 0.8392(2) 0.23180(16) 0.0323(10) Uani 1 1 d . . . . .
H10 H 0.505023 0.866139 0.250194 0.039 Uiso 1 1 calc R U . . .
N6 N 0.7684(2) 0.6846(2) 0.54749(16) 0.0301(9) Uani 1 1 d . . . . .
H6A H 0.754476 0.689136 0.581656 0.036 Uiso 1 1 calc R U . . .
O24 O 0.3377(2) 0.7587(2) -0.01841(15) 0.0456(10) Uani 1 1 d . . . . .
N8 N 0.6453(2) 0.7784(2) 0.37717(16) 0.0337(10) Uani 1 1 d . . . . .
H8A H 0.642476 0.793794 0.407836 0.040 Uiso 1 1 calc R U . . .
O12 O 0.8106(2) 0.8358(2) 0.43484(16) 0.0524(11) Uani 1 1 d . . . . .
N12 N 0.3164(2) 0.8432(2) 0.12049(16) 0.0310(9) Uani 1 1 d . . . . .
H12J H 0.336601 0.872507 0.123630 0.037 Uiso 1 1 calc R U . . .
N5 N 0.7914(2) 0.6950(2) 0.44606(16) 0.0330(10) Uani 1 1 d . . . . .
H5A H 0.795130 0.706138 0.410617 0.040 Uiso 1 1 calc R U . . .
N14 N 0.1826(2) 0.7854(2) -0.04520(17) 0.0337(10) Uani 1 1 d . . . . .
H14 H 0.228258 0.778382 -0.040648 0.040 Uiso 1 1 calc R U . . .
C134 C 0.2889(3) 0.8913(3) 0.2308(2) 0.0326(11) Uani 1 1 d . . . . .
H134 H 0.317417 0.910239 0.204466 0.039 Uiso 1 1 calc R U . . .
N3 N 0.8939(2) 0.7486(2) 0.62771(16) 0.0352(10) Uani 1 1 d . . . . .
H3 H 0.860514 0.778484 0.604907 0.042 Uiso 1 1 calc R U . . .
N11 N 0.2714(2) 0.7534(2) 0.10057(17) 0.0354(10) Uani 1 1 d . . . . .
H11A H 0.262234 0.720043 0.090155 0.043 Uiso 1 1 calc R U . . .
N7 N 0.6511(2) 0.7532(2) 0.28203(16) 0.0326(10) Uani 1 1 d . . . . .
H7 H 0.652019 0.751195 0.247416 0.039 Uiso 1 1 calc R U . . .
C64 C 0.8003(3) 0.5244(3) 0.3586(2) 0.0427(14) Uani 1 1 d . . . . .
H64 H 0.803637 0.529160 0.320124 0.051 Uiso 1 1 calc R U . . .
C157 C 0.0672(3) 0.8415(3) -0.08418(19) 0.0267(10) Uani 1 1 d . . . . .
C172 C 0.1111(3) 0.9481(3) -0.1548(2) 0.0344(12) Uani 1 1 d . . . . .
N9 N 0.4756(2) 0.7706(2) 0.16731(16) 0.0316(9) Uani 1 1 d . . . . .
H9A H 0.471217 0.750359 0.141217 0.038 Uiso 1 1 calc R U . . .
C24 C 0.8103(3) 0.7290(3) 0.9378(2) 0.0365(12) Uani 1 1 d . . . . .
H24 H 0.761558 0.748472 0.954012 0.044 Uiso 1 1 calc R U . . .
C133 C 0.2618(3) 0.8443(3) 0.2169(2) 0.0308(11) Uani 1 1 d . . . . .
C65 C 0.8011(3) 0.5793(3) 0.3836(2) 0.0381(13) Uani 1 1 d . . . . .
H65 H 0.804976 0.620670 0.361805 0.046 Uiso 1 1 calc R U . . .
C124 C 0.3939(3) 0.9960(3) 0.12961(19) 0.0348(12) Uani 1 1 d . . . . .
C14 C 0.9768(3) 0.8389(3) 0.7365(2) 0.0323(11) Uani 1 1 d . . . . .
C170 C 0.0137(3) 0.8977(3) -0.12242(19) 0.0267(10) Uani 1 1 d . . . . .
C66 C 0.7962(2) 0.5732(3) 0.4412(2) 0.0325(12) Uani 1 1 d . . . . .
C23 C 0.8589(3) 0.7579(3) 0.94804(19) 0.0305(11) Uani 1 1 d . . . . .
C25 C 0.8254(3) 0.6741(3) 0.9060(2) 0.0384(13) Uani 1 1 d . . . . .
C163 C 0.1325(3) 0.9997(3) -0.1921(2) 0.0433(14) Uani 1 1 d . . . . .
C171 C 0.0371(3) 0.9501(3) -0.15748(19) 0.0313(11) Uani 1 1 d . . . . .
C103 C 0.7548(3) 0.8413(3) 0.1983(2) 0.0367(12) Uani 1 1 d . . . . .
C58 C 0.7815(3) 0.4248(3) 0.6226(2) 0.0459(14) Uani 1 1 d . . . . .
H58 H 0.781215 0.381284 0.643216 0.055 Uiso 1 1 calc R U . . .
C56 C 0.7790(3) 0.5443(3) 0.6191(2) 0.0377(12) Uani 1 1 d . . . . .
H56 H 0.776899 0.580678 0.637848 0.045 Uiso 1 1 calc R U . . .
C22 C 0.8325(3) 0.8136(3) 0.9862(2) 0.0403(13) Uani 1 1 d . . . . .
H22A H 0.870570 0.800992 1.011909 0.060 Uiso 1 1 calc R U . . .
H22B H 0.786473 0.814527 1.006112 0.060 Uiso 1 1 calc R U . . .
H22C H 0.823560 0.861277 0.965027 0.060 Uiso 1 1 calc R U . . .
C146 C 0.2164(3) 0.8171(3) 0.25638(19) 0.0293(11) Uani 1 1 d . . . . .
C104 C 0.7540(3) 0.8713(3) 0.1375(2) 0.0468(15) Uani 1 1 d . . . . .
H10A H 0.712336 0.869569 0.122082 0.070 Uiso 1 1 calc R U . . .
H10B H 0.800620 0.842194 0.119169 0.070 Uiso 1 1 calc R U . . .
H10C H 0.748715 0.921294 0.132455 0.070 Uiso 1 1 calc R U . . .
C127 C 0.6689(3) 0.7412(3) 0.1214(2) 0.0407(13) Uani 1 1 d . . . . .
C57 C 0.7793(3) 0.4783(3) 0.6490(2) 0.0456(14) Uani 1 1 d . . . . .
H57 H 0.778069 0.470938 0.687491 0.055 Uiso 1 1 calc R U . . .
C135 C 0.2744(3) 0.9106(3) 0.2834(2) 0.0405(13) Uani 1 1 d . . . . .
H135 H 0.293687 0.941818 0.292061 0.049 Uiso 1 1 calc R U . . .
C168 C -0.1057(3) 0.9534(3) -0.1661(2) 0.0428(14) Uani 1 1 d . . . . .
H168 H -0.153405 0.954677 -0.168540 0.051 Uiso 1 1 calc R U . . .
C167 C -0.0841(3) 1.0038(3) -0.2005(2) 0.0446(14) Uani 1 1 d . . . . .
H167 H -0.116732 1.038408 -0.226453 0.053 Uiso 1 1 calc R U . . .
C178 C -0.0288(4) 0.6414(4) 0.0765(2) 0.0555(17) Uani 1 1 d . . . . .
H17D H -0.050168 0.644005 0.042909 0.083 Uiso 1 1 calc R U . . .
H17E H -0.068817 0.661559 0.103656 0.083 Uiso 1 1 calc R U . . .
H17F H 0.001839 0.591014 0.090321 0.083 Uiso 1 1 calc R U . . .
C41 C 1.0685(3) 0.7804(3) 0.5830(2) 0.0389(13) Uani 1 1 d . . . . .
C31 C 1.2032(3) 0.6425(3) 0.7165(2) 0.0401(13) Uani 1 1 d . . . . .
H31 H 1.233013 0.611861 0.745381 0.048 Uiso 1 1 calc R U . . .
C123 C 0.4419(3) 1.0278(3) 0.1377(2) 0.0388(13) Uani 1 1 d . . . . .
H123 H 0.420103 1.078487 0.136594 0.047 Uiso 1 1 calc R U . . .
C98 C 0.5348(3) 0.9694(3) 0.3112(2) 0.0489(15) Uani 1 1 d . . . . .
C158 C 0.1407(3) 0.8409(3) -0.0804(2) 0.0309(11) Uani 1 1 d . . . . .
C125 C 0.3138(3) 1.0429(3) 0.1154(2) 0.0442(14) Uani 1 1 d . . . . .
H12A H 0.301781 1.025916 0.085804 0.066 Uiso 1 1 calc R U . . .
H12B H 0.307622 1.093031 0.104006 0.066 Uiso 1 1 calc R U . . .
H12C H 0.280519 1.040020 0.147329 0.066 Uiso 1 1 calc R U . . .
C132 C 0.2759(2) 0.8227(3) 0.16209(19) 0.0284(11) Uani 1 1 d . . . . .
C166 C -0.0130(3) 1.0034(3) -0.1968(2) 0.0378(13) Uani 1 1 d . . . . .
C101 C 0.8317(3) 0.7479(3) 0.2741(2) 0.0401(13) Uani 1 1 d . . . . .
C1 C 0.9905(3) 0.7811(3) 0.78382(18) 0.0272(11) Uani 1 1 d . . . . .
C3 C 1.1192(3) 0.7782(3) 0.79108(19) 0.0309(11) Uani 1 1 d . . . . .
C18 C 1.0706(3) 0.5280(3) 0.8377(2) 0.0348(12) Uani 1 1 d . . . . .
C51 C 0.7013(3) 0.7409(3) 0.6846(2) 0.0379(12) Uani 1 1 d . . . . .
C82 C 0.6104(3) 0.6847(3) 0.4768(2) 0.0398(13) Uani 1 1 d . . . . .
H82 H 0.619317 0.723807 0.483481 0.048 Uiso 1 1 calc R U . . .
C30 C 1.1296(3) 0.6488(3) 0.7153(2) 0.0361(12) Uani 1 1 d . . . . .
H30 H 1.110357 0.623092 0.743960 0.043 Uiso 1 1 calc R U . . .
C159 C 0.1631(3) 0.8956(3) -0.1166(2) 0.0337(12) Uani 1 1 d . . . . .
C28 C 1.0073(3) 0.6996(3) 0.66875(19) 0.0312(11) Uani 1 1 d . . . . .
C55 C 0.7818(3) 0.5563(3) 0.56152(19) 0.0306(11) Uani 1 1 d . . . . .
C15 C 1.0346(3) 0.8646(3) 0.71692(19) 0.0363(12) Uani 1 1 d . . . . .
C99 C 0.4547(4) 1.0144(4) 0.2975(3) 0.068(2) Uani 1 1 d . . . . .
H99A H 0.452504 1.031708 0.258354 0.102 Uiso 1 1 calc R U . . .
H99B H 0.433952 1.055724 0.317130 0.102 Uiso 1 1 calc R U . . .
H99C H 0.426011 0.985031 0.308098 0.102 Uiso 1 1 calc R U . . .
C20 C 1.0709(3) 0.5321(3) 0.9391(2) 0.0362(12) Uani 1 1 d . . . . .
C42 C 1.1131(3) 0.7334(3) 0.6284(2) 0.0345(12) Uani 1 1 d . . . . .
C106 C 0.4678(3) 0.7922(3) 0.2568(2) 0.0327(12) Uani 1 1 d . . . . .
C36 C 1.0982(3) 0.8215(3) 0.5415(2) 0.0463(14) Uani 1 1 d . . . . .
C2 C 1.0602(3) 0.7527(3) 0.81233(18) 0.0272(11) Uani 1 1 d . . . . .
C80 C 0.6325(3) 0.7198(3) 0.3759(2) 0.0330(12) Uani 1 1 d . . . . .
C79 C 0.6361(2) 0.7052(3) 0.3200(2) 0.0308(11) Uani 1 1 d . . . . .
C63 C 0.7946(3) 0.4631(3) 0.3897(2) 0.0458(15) Uani 1 1 d . . . . .
H63 H 0.793492 0.427189 0.371939 0.055 Uiso 1 1 calc R U . . .
C136 C 0.2318(3) 0.8840(3) 0.3229(2) 0.0398(13) Uani 1 1 d . . . . .
H136 H 0.223101 0.896758 0.358142 0.048 Uiso 1 1 calc R U . . .
C107 C 0.4473(3) 0.7789(3) 0.3164(2) 0.0337(12) Uani 1 1 d . . . . .
C91 C 0.6265(3) 0.6265(3) 0.2585(2) 0.0433(14) Uani 1 1 d . . . . .
H91 H 0.635554 0.657298 0.227932 0.052 Uiso 1 1 calc R U . . .
C102 C 0.8200(3) 0.7821(3) 0.2191(2) 0.0419(13) Uani 1 1 d . . . . .
H102 H 0.859829 0.763452 0.193355 0.050 Uiso 1 1 calc R U . . .
C131 C 0.2479(3) 0.7730(3) 0.1499(2) 0.0304(11) Uani 1 1 d . . . . .
C29 C 1.0844(3) 0.6929(3) 0.6720(2) 0.0312(11) Uani 1 1 d . . . . .
C164 C 0.0797(4) 1.0524(3) -0.2295(2) 0.0540(17) Uani 1 1 d . . . . .
H164 H 0.093458 1.087143 -0.253180 0.065 Uiso 1 1 calc R U . . .
C19 C 1.0954(3) 0.4984(3) 0.8908(2) 0.0431(14) Uani 1 1 d . . . . .
H19 H 1.132584 0.450581 0.895204 0.052 Uiso 1 1 calc R U . . .
C53 C 0.7914(3) 0.6314(3) 0.4696(2) 0.0313(11) Uani 1 1 d . . . . .
C27 C 0.9628(3) 0.7461(3) 0.6230(2) 0.0323(11) Uani 1 1 d . . . . .
C126 C 0.7458(3) 0.6858(4) 0.1382(3) 0.0557(17) Uani 1 1 d . . . . .
H12D H 0.763035 0.703083 0.164938 0.084 Uiso 1 1 calc R U . . .
H12E H 0.780592 0.678919 0.106240 0.084 Uiso 1 1 calc R U . . .
H12F H 0.743019 0.639832 0.154219 0.084 Uiso 1 1 calc R U . . .
C59 C 0.7840(3) 0.4344(3) 0.5643(2) 0.0392(13) Uani 1 1 d . . . . .
C148 C 0.2163(3) 0.9491(3) 0.0081(2) 0.0414(14) Uani 1 1 d . . . . .
C81 C 0.6150(3) 0.6728(3) 0.4232(2) 0.0352(12) Uani 1 1 d . . . . .
C84 C 0.5834(3) 0.5798(4) 0.5125(3) 0.0544(17) Uani 1 1 d . . . . .
H84 H 0.574106 0.548472 0.542656 0.065 Uiso 1 1 calc R U . . .
C137 C 0.2015(3) 0.8382(3) 0.3106(2) 0.0378(13) Uani 1 1 d . . . . .
C32 C 1.2317(3) 0.6815(3) 0.6749(2) 0.0433(14) Uani 1 1 d . . . . .
H32 H 1.280805 0.677477 0.676114 0.052 Uiso 1 1 calc R U . . .
C92 C 0.6232(3) 0.6424(3) 0.3111(2) 0.0342(12) Uani 1 1 d . . . . .
C21 C 1.1044(4) 0.4899(3) 0.9929(2) 0.0498(15) Uani 1 1 d . . . . .
H21A H 1.116999 0.520628 1.011176 0.075 Uiso 1 1 calc R U . . .
H21B H 1.149400 0.447446 0.986000 0.075 Uiso 1 1 calc R U . . .
H21C H 1.068462 0.474644 1.015972 0.075 Uiso 1 1 calc R U . . .
C145 C 0.1846(3) 0.7699(3) 0.2433(2) 0.0329(11) Uani 1 1 d . . . . .
C43 C 0.8917(4) 0.4968(4) 0.8145(2) 0.0599(18) Uani 1 1 d . . . . .
H43A H 0.906879 0.516693 0.840609 0.090 Uiso 1 1 calc R U . . .
H43B H 0.925944 0.446252 0.814267 0.090 Uiso 1 1 calc R U . . .
H43C H 0.841368 0.499911 0.824807 0.090 Uiso 1 1 calc R U . . .
C45 C 0.9339(3) 0.5038(3) 0.7136(2) 0.0454(14) Uani 1 1 d . . . . .
H45 H 0.961027 0.453189 0.721970 0.055 Uiso 1 1 calc R U . . .
C144 C 0.1999(3) 0.7472(3) 0.1909(2) 0.0316(11) Uani 1 1 d . . . . .
C16 C 1.1054(3) 0.8332(3) 0.7434(2) 0.0354(12) Uani 1 1 d . . . . .
C83 C 0.5926(3) 0.6395(4) 0.5211(2) 0.0496(16) Uani 1 1 d . . . . .
H83 H 0.587051 0.650233 0.556791 0.060 Uiso 1 1 calc R U . . .
C46 C 0.9387(3) 0.5347(3) 0.6587(2) 0.0390(13) Uani 1 1 d . . . . .
C50 C 0.6919(3) 0.7829(3) 0.7255(2) 0.0495(16) Uani 1 1 d . . . . .
H50 H 0.642197 0.809736 0.737403 0.059 Uiso 1 1 calc R U . . .
C68 C 0.7856(3) 0.5004(3) 0.5335(2) 0.0329(12) Uani 1 1 d . . . . .
C122 C 0.5198(3) 0.9918(3) 0.1474(2) 0.0414(13) Uani 1 1 d . . . . .
C69 C 0.7214(4) 0.9253(4) 0.6059(3) 0.0639(19) Uani 1 1 d . . . . .
H69A H 0.734716 0.893247 0.640647 0.096 Uiso 1 1 calc R U . . .
H69B H 0.674590 0.966761 0.611175 0.096 Uiso 1 1 calc R U . . .
H69C H 0.760583 0.942066 0.592266 0.096 Uiso 1 1 calc R U . . .
C85 C 0.5878(3) 0.5648(3) 0.4585(2) 0.0464(15) Uani 1 1 d . . . . .
C180 C -0.0042(3) 0.7491(4) 0.0872(2) 0.0481(15) Uani 1 1 d . . . . .
H180 H -0.051341 0.764719 0.106202 0.058 Uiso 1 1 calc R U . . .
C49 C 0.7472(3) 0.7899(3) 0.7509(2) 0.0425(14) Uani 1 1 d . . . . .
C108 C 0.4529(3) 0.8199(4) 0.3526(2) 0.0449(14) Uani 1 1 d . . . . .
H108 H 0.470952 0.856155 0.339620 0.054 Uiso 1 1 calc R U . . .
C143 C 0.1683(3) 0.7016(3) 0.1800(2) 0.0431(14) Uani 1 1 d . . . . .
H143 H 0.178120 0.686328 0.145533 0.052 Uiso 1 1 calc R U . . .
C60 C 0.7842(3) 0.3796(3) 0.5357(3) 0.0459(14) Uani 1 1 d . . . . .
H60 H 0.782602 0.336414 0.555928 0.055 Uiso 1 1 calc R U . . .
C44 C 0.8932(3) 0.5398(3) 0.7577(2) 0.0400(13) Uani 1 1 d . . . . .
C10 C 1.0229(4) 0.9205(3) 0.6707(2) 0.0490(15) Uani 1 1 d . . . . .
C90 C 0.6163(3) 0.5647(3) 0.2506(3) 0.0527(16) Uani 1 1 d . . . . .
H90 H 0.618223 0.554950 0.214945 0.063 Uiso 1 1 calc R U . . .
C129 C 0.5852(3) 0.8057(4) 0.0422(2) 0.0470(15) Uani 1 1 d . . . . .
C128 C 0.6519(3) 0.7533(4) 0.0661(2) 0.0529(16) Uani 1 1 d . . . . .
H128 H 0.688528 0.723711 0.042831 0.064 Uiso 1 1 calc R U . . .
C40 C 0.9929(3) 0.7884(3) 0.5800(2) 0.0369(12) Uani 1 1 d . . . . .
C54 C 0.7808(3) 0.6241(3) 0.52872(19) 0.0299(11) Uani 1 1 d . . . . .
C75 C 0.9456(3) 0.7034(4) 0.4750(2) 0.0559(18) Uani 1 1 d . . . . .
C176 C 0.2384(3) 0.5833(3) -0.0494(2) 0.0490(15) Uani 1 1 d . . . . .
C4 C 1.1886(3) 0.7494(3) 0.8153(2) 0.0361(12) Uani 1 1 d . . . . .
H4 H 1.197877 0.713664 0.846735 0.043 Uiso 1 1 calc R U . . .
C149 C 0.2696(3) 0.9777(4) -0.0027(2) 0.0469(15) Uani 1 1 d . . . . .
H149 H 0.251857 1.028592 -0.010930 0.056 Uiso 1 1 calc R U . . .
C139 C 0.1233(3) 0.7686(3) 0.3373(2) 0.0466(14) Uani 1 1 d . . . . .
H139 H 0.092866 0.752403 0.363862 0.056 Uiso 1 1 calc R U . . .
C67 C 0.7908(3) 0.5099(3) 0.4735(2) 0.0348(12) Uani 1 1 d . . . . .
C169 C -0.0574(3) 0.9002(3) -0.1272(2) 0.0346(12) Uani 1 1 d . . . . .
H169 H -0.072953 0.866252 -0.104409 0.041 Uiso 1 1 calc R U . . .
C150 C 0.3493(3) 0.9375(4) -0.0026(2) 0.0421(14) Uani 1 1 d . . . . .
C62 C 0.7904(3) 0.4531(3) 0.4476(2) 0.0408(13) Uani 1 1 d . . . . .
C7 C 1.1625(4) 0.8587(3) 0.7214(2) 0.0464(15) Uani 1 1 d . . . . .
C119 C 0.4132(3) 0.6806(3) 0.2987(2) 0.0388(13) Uani 1 1 d . . . . .
C70 C 0.7123(3) 0.8842(3) 0.5648(2) 0.0429(13) Uani 1 1 d . . . . .
C121 C 0.5601(4) 1.0364(4) 0.1584(3) 0.0569(17) Uani 1 1 d . . . . .
H12G H 0.593786 1.009238 0.187677 0.085 Uiso 1 1 calc R U . . .
H12H H 0.523606 1.081871 0.169180 0.085 Uiso 1 1 calc R U . . .
H12I H 0.588600 1.046419 0.125444 0.085 Uiso 1 1 calc R U . . .
C72 C 0.6236(3) 0.8736(3) 0.5067(2) 0.0462(14) Uani 1 1 d . . . . .
C160 C 0.2345(3) 0.8942(3) -0.1165(2) 0.0443(14) Uani 1 1 d . . . . .
H160 H 0.268743 0.859668 -0.091405 0.053 Uiso 1 1 calc R U . . .
C9 C 1.0819(5) 0.9437(4) 0.6495(3) 0.0615(19) Uani 1 1 d . . . . .
H9 H 1.074008 0.980136 0.618642 0.074 Uiso 1 1 calc R U . . .
C109 C 0.4314(3) 0.8071(4) 0.4088(2) 0.0516(16) Uani 1 1 d . . . . .
H109 H 0.433540 0.836146 0.432785 0.062 Uiso 1 1 calc R U . . .
C179 C 0.0188(3) 0.6843(3) 0.0653(2) 0.0408(13) Uani 1 1 d . . . . .
C130 C 0.5772(4) 0.8119(5) -0.0200(2) 0.073(2) Uani 1 1 d . . . . .
H13B H 0.528180 0.814998 -0.025651 0.109 Uiso 1 1 calc R U . . .
H13C H 0.615630 0.769379 -0.033700 0.109 Uiso 1 1 calc R U . . .
H13D H 0.582891 0.855296 -0.039593 0.109 Uiso 1 1 calc R U . . .
C89 C 0.6035(3) 0.5190(4) 0.2952(3) 0.0566(17) Uani 1 1 d . . . . .
H89 H 0.598047 0.477562 0.289681 0.068 Uiso 1 1 calc R U . . .
C140 C 0.1374(3) 0.7467(3) 0.2836(2) 0.0409(13) Uani 1 1 d . . . . .
C52 C 0.6310(3) 0.7444(4) 0.6609(3) 0.0616(19) Uani 1 1 d . . . . .
H52A H 0.624204 0.773819 0.624789 0.092 Uiso 1 1 calc R U . . .
H52B H 0.587336 0.765983 0.684890 0.092 Uiso 1 1 calc R U . . .
H52C H 0.637562 0.695617 0.658001 0.092 Uiso 1 1 calc R U . . .
C165 C 0.0110(4) 1.0546(3) -0.2323(2) 0.0493(15) Uani 1 1 d . . . . .
H165 H -0.021609 1.090157 -0.257941 0.059 Uiso 1 1 calc R U . . .
C138 C 0.1533(3) 0.8122(3) 0.3500(2) 0.0460(14) Uani 1 1 d . . . . .
H138 H 0.142534 0.825881 0.385027 0.055 Uiso 1 1 calc R U . . .
C33 C 1.1875(3) 0.7276(3) 0.6306(2) 0.0418(13) Uani 1 1 d . . . . .
C177 C 0.2594(4) 0.5393(4) -0.0965(3) 0.064(2) Uani 1 1 d . . . . .
H17G H 0.214954 0.550676 -0.115386 0.096 Uiso 1 1 calc R U . . .
H17H H 0.281157 0.487748 -0.082031 0.096 Uiso 1 1 calc R U . . .
H17I H 0.295599 0.551501 -0.121945 0.096 Uiso 1 1 calc R U . . .
C147 C 0.1340(3) 0.9986(4) -0.0012(3) 0.0618(19) Uani 1 1 d . . . . .
H14A H 0.115971 0.980986 -0.027326 0.093 Uiso 1 1 calc R U . . .
H14B H 0.129080 1.047779 -0.015554 0.093 Uiso 1 1 calc R U . . .
H14C H 0.104577 0.998423 0.033236 0.093 Uiso 1 1 calc R U . . .
C120 C 0.4214(3) 0.7230(3) 0.3354(2) 0.0380(13) Uani 1 1 d . . . . .
C8 C 1.1484(4) 0.9144(4) 0.6730(3) 0.0580(18) Uani 1 1 d . . . . .
H8 H 1.186119 0.930202 0.657823 0.070 Uiso 1 1 calc R U . . .
C61 C 0.7865(3) 0.3889(3) 0.4805(3) 0.0463(14) Uani 1 1 d . . . . .
H61 H 0.785530 0.352591 0.463255 0.056 Uiso 1 1 calc R U . . .
C17 C 1.0993(3) 0.4792(3) 0.7936(2) 0.0506(15) Uani 1 1 d . . . . .
H17A H 1.062723 0.496655 0.765961 0.076 Uiso 1 1 calc R U . . .
H17B H 1.107369 0.429764 0.809968 0.076 Uiso 1 1 calc R U . . .
H17C H 1.146225 0.480175 0.776605 0.076 Uiso 1 1 calc R U . . .
C13 C 0.9096(3) 0.8703(3) 0.7102(2) 0.0418(13) Uani 1 1 d . . . . .
H13 H 0.871792 0.853540 0.722314 0.050 Uiso 1 1 calc R U . . .
C162 C 0.2053(4) 0.9954(4) -0.1908(2) 0.0571(18) Uani 1 1 d . . . . .
H162 H 0.220367 1.028292 -0.215750 0.069 Uiso 1 1 calc R U . . .
C38 C 0.9818(4) 0.8754(4) 0.4954(3) 0.0644(19) Uani 1 1 d . . . . .
H38 H 0.953110 0.907033 0.466310 0.077 Uiso 1 1 calc R U . . .
C94 C 0.6040(3) 0.6120(3) 0.4132(2) 0.0397(13) Uani 1 1 d . . . . .
C161 C 0.2552(4) 0.9446(4) -0.1541(3) 0.0556(17) Uani 1 1 d . . . . .
H161 H 0.303362 0.943454 -0.154138 0.067 Uiso 1 1 calc R U . . .
C142 C 0.1221(3) 0.6786(4) 0.2201(3) 0.0529(16) Uani 1 1 d . . . . .
H142 H 0.101153 0.648274 0.212148 0.063 Uiso 1 1 calc R U . . .
C6 C 1.2316(4) 0.8275(4) 0.7452(3) 0.0530(17) Uani 1 1 d . . . . .
H6 H 1.270056 0.842209 0.729716 0.064 Uiso 1 1 calc R U . . .
C113 C 0.3745(4) 0.6090(4) 0.3787(3) 0.065(2) Uani 1 1 d . . . . .
H113 H 0.360829 0.570138 0.393335 0.078 Uiso 1 1 calc R U . . .
C26 C 0.7649(3) 0.6489(4) 0.9008(3) 0.0611(18) Uani 1 1 d . . . . .
H26A H 0.751610 0.660694 0.862916 0.092 Uiso 1 1 calc R U . . .
H26B H 0.721052 0.673118 0.923835 0.092 Uiso 1 1 calc R U . . .
H26C H 0.783365 0.596656 0.912286 0.092 Uiso 1 1 calc R U . . .
C73 C 0.5425(3) 0.9012(4) 0.4918(3) 0.069(2) Uani 1 1 d . . . . .
H73A H 0.537860 0.924337 0.453800 0.104 Uiso 1 1 calc R U . . .
H73B H 0.510128 0.936179 0.515213 0.104 Uiso 1 1 calc R U . . .
H73C H 0.528019 0.860606 0.496934 0.104 Uiso 1 1 calc R U . . .
C110 C 0.4072(3) 0.7524(4) 0.4286(2) 0.0571(18) Uani 1 1 d . . . . .
H110 H 0.393729 0.744026 0.466103 0.069 Uiso 1 1 calc R U . . .
C105 C 0.4554(3) 0.7515(3) 0.2195(2) 0.0340(12) Uani 1 1 d . . . . .
C100 C 0.9077(3) 0.6899(4) 0.2887(3) 0.0594(18) Uani 1 1 d . . . . .
H10D H 0.925461 0.702227 0.318120 0.089 Uiso 1 1 calc R U . . .
H10E H 0.942522 0.686705 0.256838 0.089 Uiso 1 1 calc R U . . .
H10F H 0.904170 0.643463 0.300483 0.089 Uiso 1 1 calc R U . . .
C111 C 0.4026(3) 0.7090(4) 0.3931(2) 0.0507(16) Uani 1 1 d . . . . .
C118 C 0.4273(3) 0.6957(3) 0.2398(2) 0.0367(12) Uani 1 1 d . . . . .
C48 C 0.7251(4) 0.8395(4) 0.7933(3) 0.0620(19) Uani 1 1 d . . . . .
H48A H 0.755097 0.814490 0.824782 0.093 Uiso 1 1 calc R U . . .
H48B H 0.672499 0.853039 0.804573 0.093 Uiso 1 1 calc R U . . .
H48C H 0.733357 0.882932 0.777755 0.093 Uiso 1 1 calc R U . . .
C47 C 0.9761(3) 0.4854(3) 0.6153(2) 0.0543(16) Uani 1 1 d . . . . .
H47A H 0.950357 0.507609 0.581528 0.081 Uiso 1 1 calc R U . . .
H47B H 0.973714 0.438554 0.628017 0.081 Uiso 1 1 calc R U . . .
H47C H 1.028095 0.478606 0.608583 0.081 Uiso 1 1 calc R U . . .
C71 C 0.6405(3) 0.9036(3) 0.5464(3) 0.0527(16) Uani 1 1 d . . . . .
H71 H 0.600132 0.940170 0.562288 0.063 Uiso 1 1 calc R U . . .
C86 C 0.5789(3) 0.5020(4) 0.4484(3) 0.0575(17) Uani 1 1 d . . . . .
H86 H 0.569409 0.470494 0.478324 0.069 Uiso 1 1 calc R U . . .
C151 C 0.4007(4) 0.9789(4) -0.0164(3) 0.0609(18) Uani 1 1 d . . . . .
H15A H 0.427412 0.972231 0.015620 0.091 Uiso 1 1 calc R U . . .
H15B H 0.370608 1.030358 -0.027204 0.091 Uiso 1 1 calc R U . . .
H15C H 0.436459 0.960199 -0.046264 0.091 Uiso 1 1 calc R U . . .
C39 C 0.9510(4) 0.8356(3) 0.5359(2) 0.0502(15) Uani 1 1 d . . . . .
H39 H 0.901844 0.840601 0.533376 0.060 Uiso 1 1 calc R U . . .
C181 C 0.0353(3) 0.7932(3) 0.0839(2) 0.0450(14) Uani 1 1 d . . . . .
C116 C 0.3914(4) 0.5990(4) 0.2278(3) 0.0559(16) Uani 1 1 d . . . . .
H116 H 0.383482 0.572761 0.204099 0.067 Uiso 1 1 calc R U . . .
C37 C 1.0537(4) 0.8678(4) 0.4986(3) 0.0600(18) Uani 1 1 d . . . . .
H37 H 1.073705 0.894545 0.471292 0.072 Uiso 1 1 calc R U . . .
C153 C 0.4751(3) 0.6732(4) 0.0449(3) 0.0584(18) Uani 1 1 d . . . . .
C112 C 0.3798(4) 0.6503(4) 0.4131(3) 0.065(2) Uani 1 1 d . . . . .
H112 H 0.368177 0.640255 0.450748 0.079 Uiso 1 1 calc R U . . .
C182 C 0.0065(4) 0.8547(4) 0.1175(3) 0.069(2) Uani 1 1 d . . . . .
H18A H 0.034450 0.839327 0.150252 0.103 Uiso 1 1 calc R U . . .
H18B H -0.046196 0.867415 0.127937 0.103 Uiso 1 1 calc R U . . .
H18C H 0.012799 0.896822 0.095924 0.103 Uiso 1 1 calc R U . . .
C93 C 0.6082(3) 0.5966(3) 0.3581(2) 0.0390(13) Uani 1 1 d . . . . .
C141 C 0.1074(3) 0.7001(4) 0.2708(2) 0.0506(16) Uani 1 1 d . . . . .
H141 H 0.077054 0.683751 0.297340 0.061 Uiso 1 1 calc R U . . .
C76 C 0.9387(4) 0.7466(5) 0.4249(3) 0.068(2) Uani 1 1 d . . . . .
H76 H 0.978938 0.731212 0.398777 0.081 Uiso 1 1 calc R U . . .
C97 C 0.5723(4) 0.9958(4) 0.3390(3) 0.0627(18) Uani 1 1 d . . . . .
H97 H 0.543082 1.040116 0.351901 0.075 Uiso 1 1 calc R U . . .
C174 C 0.2746(4) 0.5914(4) 0.0414(3) 0.066(2) Uani 1 1 d . . . . .
C88 C 0.5983(3) 0.5332(3) 0.3498(3) 0.0467(14) Uani 1 1 d . . . . .
C5 C 1.2439(3) 0.7746(4) 0.7919(2) 0.0484(15) Uani 1 1 d . . . . .
H5 H 1.290170 0.755336 0.808058 0.058 Uiso 1 1 calc R U . . .
C117 C 0.4151(3) 0.6550(3) 0.2061(2) 0.0447(14) Uani 1 1 d . . . . .
H117 H 0.422906 0.665440 0.167956 0.054 Uiso 1 1 calc R U . . .
C77 C 0.8770(4) 0.8117(4) 0.4087(2) 0.0602(19) Uani 1 1 d . . . . .
C11 C 0.9538(4) 0.9513(3) 0.6460(2) 0.0588(18) Uani 1 1 d . . . . .
H11 H 0.945445 0.988892 0.615931 0.071 Uiso 1 1 calc R U . . .
C114 C 0.3894(3) 0.6234(4) 0.3203(3) 0.0543(17) Uani 1 1 d . . . . .
C96 C 0.6481(4) 0.9643(4) 0.3500(3) 0.0633(19) Uani 1 1 d . . . . .
C175 C 0.2815(4) 0.5565(4) -0.0030(3) 0.082(3) Uani 1 1 d . . . . .
H175 H 0.319727 0.509413 -0.001804 0.099 Uiso 1 1 calc R U . . .
C152 C 0.5504(4) 0.6226(4) 0.0689(3) 0.080(3) Uani 1 1 d . . . . .
H15D H 0.580745 0.649796 0.067678 0.120 Uiso 1 1 calc R U . . .
H15E H 0.576057 0.583274 0.047612 0.120 Uiso 1 1 calc R U . . .
H15F H 0.542114 0.602730 0.106605 0.120 Uiso 1 1 calc R U . . .
C87 C 0.5838(3) 0.4873(4) 0.3971(3) 0.0584(17) Uani 1 1 d . . . . .
H87 H 0.577558 0.445926 0.392281 0.070 Uiso 1 1 calc R U . . .
C34 C 1.2173(4) 0.7677(4) 0.5871(3) 0.0558(17) Uani 1 1 d . . . . .
H34 H 1.266673 0.763086 0.587839 0.067 Uiso 1 1 calc R U . . .
C115 C 0.3795(4) 0.5823(4) 0.2839(3) 0.0590(18) Uani 1 1 d . . . . .
H115 H 0.365000 0.543910 0.298242 0.071 Uiso 1 1 calc R U . . .
C35 C 1.1750(4) 0.8118(4) 0.5452(3) 0.0633(19) Uani 1 1 d . . . . .
H35 H 1.195922 0.837196 0.517403 0.076 Uiso 1 1 calc R U . . .
C12 C 0.8982(4) 0.9274(3) 0.6652(2) 0.0539(17) Uani 1 1 d . . . . .
H12 H 0.852278 0.949103 0.648293 0.065 Uiso 1 1 calc R U . . .
C74 C 1.0222(3) 0.6447(5) 0.4918(3) 0.077(2) Uani 1 1 d . . . . .
H74A H 1.031996 0.650019 0.527455 0.115 Uiso 1 1 calc R U . . .
H74B H 1.060720 0.649840 0.464966 0.115 Uiso 1 1 calc R U . . .
H74C H 1.022260 0.596970 0.493700 0.115 Uiso 1 1 calc R U . . .
C173 C 0.3337(5) 0.5535(5) 0.0862(3) 0.114(4) Uani 1 1 d . . . . .
H17J H 0.365904 0.579182 0.083059 0.171 Uiso 1 1 calc R U . . .
H17K H 0.363705 0.503450 0.080962 0.171 Uiso 1 1 calc R U . . .
H17L H 0.308037 0.554457 0.122255 0.171 Uiso 1 1 calc R U . . .
C154 C 0.4552(4) 0.6569(5) -0.0019(3) 0.084(3) Uani 1 1 d . . . . .
H154 H 0.488777 0.613992 -0.014947 0.101 Uiso 1 1 calc R U . . .
C155 C 0.3897(4) 0.6990(4) -0.0306(3) 0.068(2) Uani 1 1 d . . . . .
C95 C 0.6798(6) 1.0038(5) 0.3803(4) 0.114(4) Uani 1 1 d . . . . .
H95A H 0.714178 0.968571 0.406877 0.171 Uiso 1 1 calc R U . . .
H95B H 0.638883 1.039673 0.398934 0.171 Uiso 1 1 calc R U . . .
H95C H 0.706052 1.027866 0.353912 0.171 Uiso 1 1 calc R U . . .
C78 C 0.8829(5) 0.8636(6) 0.3567(3) 0.106(4) Uani 1 1 d . . . . .
H78A H 0.850720 0.865162 0.329806 0.159 Uiso 1 1 calc R U . . .
H78B H 0.934340 0.846508 0.341738 0.159 Uiso 1 1 calc R U . . .
H78C H 0.867355 0.912016 0.365592 0.159 Uiso 1 1 calc R U . . .
C156 C 0.3806(4) 0.6761(6) -0.0828(3) 0.110(4) Uani 1 1 d . . . . .
H15G H 0.328873 0.683847 -0.084406 0.166 Uiso 1 1 calc R U . . .
H15H H 0.412778 0.625030 -0.082884 0.166 Uiso 1 1 calc R U . . .
H15I H 0.394487 0.704983 -0.114422 0.166 Uiso 1 1 calc R U . . .

loop_
_atom_site_aniso_label
_atom_site_aniso_U_11
_atom_site_aniso_U_22
_atom_site_aniso_U_33
_atom_site_aniso_U_23
_atom_site_aniso_U_13
_atom_site_aniso_U_12
Ru1 0.0289(2) 0.0261(2) 0.02054(19) -0.00340(16) -0.00324(15) -0.01219(17)
Ru7 0.0318(2) 0.0303(2) 0.0257(2) -0.00558(17) -0.00909(17) -0.01073(18)
Ru2 0.0319(2) 0.0334(2) 0.0243(2) -0.00661(18) -0.00657(17) -0.01029(19)
Ru3 0.0313(2) 0.0365(2) 0.0249(2) -0.00068(18) -0.00753(17) -0.01330(19)
Ru5 0.0262(2) 0.0415(3) 0.0269(2) -0.00028(18) -0.00543(17) -0.01501(19)
Ru4 0.0305(2) 0.0405(3) 0.0260(2) 0.00282(18) -0.00818(17) -0.0170(2)
Ru6 0.0256(2) 0.0467(3) 0.0287(2) -0.0086(2) -0.00637(17) -0.0128(2)
O3 0.0302(18) 0.0313(19) 0.0243(16) -0.0040(14) -0.0039(14) -0.0159(15)
O15 0.0336(19) 0.050(2) 0.0286(18) 0.0052(17) -0.0118(16) -0.0191(18)
O26 0.0312(18) 0.035(2) 0.0301(18) -0.0091(16) -0.0054(15) -0.0085(16)
O18 0.0279(17) 0.037(2) 0.0326(18) 0.0001(16) -0.0074(14) -0.0146(16)
O2 0.044(2) 0.030(2) 0.0229(17) -0.0007(15) -0.0021(15) -0.0177(17)
O1 0.0371(19) 0.031(2) 0.0235(17) -0.0062(15) -0.0034(14) -0.0119(16)
O16 0.0332(19) 0.044(2) 0.0310(19) 0.0059(17) -0.0062(16) -0.0184(18)
O19 0.0284(18) 0.043(2) 0.0327(19) -0.0025(17) -0.0057(15) -0.0127(17)
O4 0.040(2) 0.038(2) 0.0341(19) -0.0085(16) -0.0034(16) -0.0235(17)
O11 0.0319(19) 0.058(3) 0.034(2) -0.0136(18) -0.0033(16) -0.0141(18)
O22 0.0303(19) 0.050(3) 0.039(2) -0.0131(19) -0.0114(16) -0.0123(18)
O7 0.036(2) 0.035(2) 0.0304(18) -0.0077(16) -0.0086(15) -0.0072(17)
O10 0.0341(19) 0.038(2) 0.040(2) -0.0018(18) -0.0137(16) -0.0097(17)
O8 0.0325(19) 0.047(2) 0.0305(18) -0.0105(17) -0.0043(15) -0.0150(18)
O5 0.040(2) 0.039(2) 0.0284(18) -0.0062(16) -0.0049(15) -0.0130(18)
O14 0.0367(19) 0.039(2) 0.0340(19) -0.0027(17) -0.0083(16) -0.0138(17)
O25 0.046(2) 0.038(2) 0.038(2) -0.0045(18) -0.0202(17) -0.0064(19)
O23 0.0312(19) 0.046(2) 0.039(2) -0.0106(18) -0.0112(16) -0.0074(18)
O20 0.035(2) 0.059(3) 0.0260(18) -0.0017(18) -0.0029(16) -0.0175(19)
O17 0.0329(19) 0.053(3) 0.039(2) 0.0061(19) -0.0092(16) -0.0226(19)
O27 0.040(2) 0.036(2) 0.0321(19) 0.0011(16) -0.0105(16) -0.0146(17)
O6 0.037(2) 0.044(2) 0.0305(19) -0.0122(17) -0.0080(16) -0.0106(18)
O9 0.037(2) 0.038(2) 0.0347(19) -0.0070(17) -0.0074(16) -0.0138(18)
O28 0.045(2) 0.037(2) 0.037(2) -0.0135(17) -0.0120(18) -0.0108(18)
O21 0.036(2) 0.047(3) 0.034(2) -0.0045(18) -0.0022(16) -0.0129(19)
O13 0.059(3) 0.054(3) 0.048(2) 0.004(2) -0.019(2) -0.036(2)
N2 0.032(2) 0.031(2) 0.0203(19) -0.0016(17) -0.0049(17) -0.0157(19)
N4 0.030(2) 0.033(2) 0.024(2) -0.0072(19) -0.0069(17) -0.0051(19)
N1 0.027(2) 0.028(2) 0.027(2) -0.0067(18) -0.0097(17) -0.0070(18)
N13 0.028(2) 0.034(2) 0.028(2) -0.0074(19) -0.0018(17) -0.0175(19)
N10 0.028(2) 0.041(3) 0.033(2) -0.005(2) -0.0071(18) -0.017(2)
N6 0.029(2) 0.037(3) 0.022(2) -0.0047(19) -0.0031(17) -0.0110(19)
O24 0.033(2) 0.068(3) 0.036(2) -0.018(2) -0.0087(16) -0.015(2)
N8 0.031(2) 0.040(3) 0.028(2) 0.0016(19) -0.0091(18) -0.014(2)
O12 0.066(3) 0.062(3) 0.039(2) 0.008(2) -0.016(2) -0.038(2)
N12 0.025(2) 0.038(3) 0.032(2) -0.008(2) -0.0057(18) -0.0127(19)
N5 0.030(2) 0.046(3) 0.019(2) -0.0028(19) -0.0062(17) -0.012(2)
N14 0.029(2) 0.043(3) 0.036(2) -0.012(2) -0.0088(19) -0.017(2)
C134 0.028(3) 0.039(3) 0.034(3) -0.006(2) -0.003(2) -0.016(2)
N3 0.040(3) 0.034(3) 0.028(2) -0.0011(19) -0.0134(19) -0.010(2)
N11 0.036(2) 0.038(3) 0.037(2) -0.008(2) -0.0119(19) -0.016(2)
N7 0.027(2) 0.047(3) 0.021(2) -0.0002(19) -0.0041(17) -0.014(2)
C64 0.033(3) 0.057(4) 0.034(3) -0.018(3) -0.005(2) -0.009(3)
C157 0.026(2) 0.034(3) 0.025(2) -0.011(2) -0.002(2) -0.015(2)
C172 0.048(3) 0.035(3) 0.026(3) -0.009(2) 0.002(2) -0.022(3)
N9 0.029(2) 0.037(3) 0.028(2) -0.0062(19) -0.0057(18) -0.0117(19)
C24 0.029(3) 0.040(3) 0.040(3) -0.009(3) 0.004(2) -0.014(2)
C133 0.022(2) 0.035(3) 0.033(3) -0.006(2) -0.004(2) -0.008(2)
C65 0.025(3) 0.048(3) 0.034(3) -0.010(3) -0.002(2) -0.007(2)
C124 0.033(3) 0.043(3) 0.023(2) -0.006(2) -0.003(2) -0.010(2)
C14 0.047(3) 0.023(3) 0.028(3) -0.008(2) -0.005(2) -0.014(2)
C170 0.032(3) 0.023(3) 0.026(2) -0.008(2) -0.002(2) -0.010(2)
C66 0.018(2) 0.042(3) 0.031(3) -0.008(2) -0.004(2) -0.005(2)
C23 0.036(3) 0.029(3) 0.025(2) 0.001(2) -0.007(2) -0.013(2)
C25 0.032(3) 0.048(3) 0.037(3) -0.007(3) -0.002(2) -0.018(3)
C163 0.060(4) 0.047(4) 0.037(3) -0.015(3) 0.004(3) -0.034(3)
C171 0.039(3) 0.029(3) 0.026(2) -0.011(2) 0.003(2) -0.013(2)
C103 0.045(3) 0.043(3) 0.030(3) 0.006(2) -0.009(2) -0.027(3)
C58 0.050(3) 0.045(4) 0.047(3) 0.005(3) -0.012(3) -0.025(3)
C56 0.045(3) 0.045(3) 0.028(3) -0.001(2) -0.012(2) -0.023(3)
C22 0.037(3) 0.049(4) 0.036(3) -0.016(3) 0.003(2) -0.015(3)
C146 0.025(2) 0.030(3) 0.028(3) -0.001(2) -0.007(2) -0.007(2)
C104 0.053(4) 0.061(4) 0.028(3) 0.001(3) -0.003(3) -0.028(3)
C127 0.031(3) 0.050(4) 0.041(3) -0.009(3) 0.002(2) -0.017(3)
C57 0.054(4) 0.051(4) 0.033(3) 0.004(3) -0.011(3) -0.024(3)
C135 0.041(3) 0.041(3) 0.045(3) -0.013(3) -0.006(3) -0.019(3)
C168 0.031(3) 0.042(3) 0.050(3) -0.008(3) -0.011(3) -0.007(3)
C167 0.038(3) 0.037(3) 0.046(3) -0.007(3) -0.009(3) -0.001(3)
C178 0.057(4) 0.073(5) 0.038(3) 0.007(3) -0.006(3) -0.033(4)
C41 0.053(3) 0.036(3) 0.031(3) -0.010(2) -0.001(2) -0.020(3)
C31 0.041(3) 0.040(3) 0.040(3) -0.018(3) -0.011(3) -0.009(3)
C123 0.036(3) 0.040(3) 0.045(3) -0.010(3) -0.003(2) -0.018(3)
C98 0.049(3) 0.046(4) 0.047(3) -0.003(3) -0.008(3) -0.014(3)
C158 0.036(3) 0.032(3) 0.032(3) -0.012(2) -0.007(2) -0.017(2)
C125 0.038(3) 0.041(3) 0.053(3) -0.011(3) -0.008(3) -0.013(3)
C132 0.021(2) 0.033(3) 0.030(3) -0.002(2) -0.006(2) -0.009(2)
C166 0.059(4) 0.026(3) 0.026(3) -0.008(2) 0.000(2) -0.014(3)
C101 0.032(3) 0.048(4) 0.040(3) -0.005(3) -0.002(2) -0.017(3)
C1 0.036(3) 0.024(3) 0.021(2) -0.003(2) -0.008(2) -0.011(2)
C3 0.042(3) 0.034(3) 0.025(2) -0.013(2) 0.005(2) -0.021(2)
C18 0.037(3) 0.029(3) 0.040(3) -0.008(2) 0.001(2) -0.015(2)
C51 0.036(3) 0.042(3) 0.033(3) -0.001(3) -0.007(2) -0.014(3)
C82 0.029(3) 0.052(4) 0.033(3) 0.001(3) 0.000(2) -0.015(3)
C30 0.037(3) 0.039(3) 0.034(3) -0.017(2) -0.003(2) -0.012(2)
C159 0.039(3) 0.043(3) 0.032(3) -0.022(2) 0.003(2) -0.025(3)
C28 0.038(3) 0.030(3) 0.024(2) -0.006(2) -0.008(2) -0.009(2)
C55 0.025(2) 0.034(3) 0.029(3) -0.003(2) -0.010(2) -0.007(2)
C15 0.063(4) 0.027(3) 0.023(2) -0.004(2) -0.008(2) -0.021(3)
C99 0.053(4) 0.061(5) 0.069(5) -0.016(4) -0.005(3) -0.001(3)
C20 0.050(3) 0.029(3) 0.032(3) 0.003(2) -0.005(2) -0.022(3)
C42 0.039(3) 0.031(3) 0.037(3) -0.013(2) -0.002(2) -0.015(2)
C106 0.024(2) 0.039(3) 0.031(3) 0.003(2) -0.009(2) -0.010(2)
C36 0.060(4) 0.052(4) 0.039(3) -0.005(3) -0.001(3) -0.036(3)
C2 0.035(3) 0.034(3) 0.020(2) -0.009(2) -0.001(2) -0.020(2)
C80 0.024(2) 0.042(3) 0.029(3) 0.005(2) -0.010(2) -0.012(2)
C79 0.018(2) 0.039(3) 0.031(3) -0.002(2) -0.007(2) -0.007(2)
C63 0.031(3) 0.049(4) 0.051(4) -0.026(3) -0.006(3) -0.002(3)
C136 0.043(3) 0.042(3) 0.031(3) -0.014(3) -0.002(2) -0.009(3)
C107 0.020(2) 0.050(3) 0.029(3) 0.001(2) -0.007(2) -0.013(2)
C91 0.039(3) 0.042(3) 0.049(3) -0.001(3) -0.014(3) -0.017(3)
C102 0.035(3) 0.057(4) 0.032(3) -0.006(3) 0.002(2) -0.018(3)
C131 0.025(2) 0.033(3) 0.032(3) -0.002(2) -0.011(2) -0.009(2)
C29 0.032(3) 0.032(3) 0.030(3) -0.016(2) -0.001(2) -0.009(2)
C164 0.094(5) 0.049(4) 0.031(3) -0.004(3) 0.006(3) -0.044(4)
C19 0.055(3) 0.026(3) 0.039(3) -0.002(2) -0.014(3) -0.006(3)
C53 0.022(2) 0.036(3) 0.030(3) -0.001(2) -0.005(2) -0.006(2)
C27 0.034(3) 0.032(3) 0.031(3) -0.008(2) -0.006(2) -0.012(2)
C126 0.032(3) 0.064(4) 0.056(4) -0.013(3) -0.006(3) -0.004(3)
C59 0.035(3) 0.039(3) 0.043(3) -0.002(3) -0.008(2) -0.013(3)
C148 0.038(3) 0.046(4) 0.037(3) -0.020(3) -0.007(2) -0.008(3)
C81 0.021(2) 0.045(3) 0.033(3) 0.002(2) -0.005(2) -0.010(2)
C84 0.044(3) 0.064(4) 0.050(4) 0.019(3) -0.006(3) -0.028(3)
C137 0.035(3) 0.040(3) 0.029(3) -0.003(2) -0.004(2) -0.007(2)
C32 0.036(3) 0.057(4) 0.050(3) -0.026(3) 0.002(3) -0.025(3)
C92 0.020(2) 0.042(3) 0.037(3) -0.003(2) -0.008(2) -0.008(2)
C21 0.068(4) 0.037(3) 0.035(3) 0.009(3) -0.016(3) -0.016(3)
C145 0.026(3) 0.032(3) 0.034(3) 0.004(2) -0.007(2) -0.008(2)
C43 0.084(5) 0.047(4) 0.044(4) -0.005(3) -0.012(3) -0.020(4)
C45 0.053(3) 0.034(3) 0.045(3) -0.008(3) -0.014(3) -0.009(3)
C144 0.028(3) 0.029(3) 0.035(3) 0.004(2) -0.015(2) -0.009(2)
C16 0.051(3) 0.038(3) 0.031(3) -0.017(2) 0.009(2) -0.030(3)
C83 0.036(3) 0.068(4) 0.035(3) 0.005(3) 0.000(2) -0.019(3)
C46 0.037(3) 0.041(4) 0.038(3) -0.014(3) -0.007(2) -0.010(3)
C50 0.027(3) 0.058(4) 0.048(3) -0.020(3) -0.002(3) 0.002(3)
C68 0.023(2) 0.039(3) 0.033(3) -0.008(2) -0.004(2) -0.007(2)
C122 0.043(3) 0.055(4) 0.034(3) -0.005(3) -0.002(2) -0.028(3)
C69 0.059(4) 0.062(5) 0.072(5) -0.031(4) -0.008(3) -0.015(4)
C85 0.028(3) 0.048(4) 0.052(4) 0.009(3) -0.006(3) -0.011(3)
C180 0.037(3) 0.065(4) 0.038(3) -0.016(3) -0.002(2) -0.013(3)
C49 0.054(4) 0.032(3) 0.032(3) -0.004(2) -0.010(3) -0.007(3)
C108 0.034(3) 0.068(4) 0.036(3) -0.011(3) -0.003(2) -0.022(3)
C143 0.044(3) 0.051(4) 0.042(3) 0.001(3) -0.014(3) -0.027(3)
C60 0.042(3) 0.037(3) 0.060(4) -0.010(3) -0.006(3) -0.016(3)
C44 0.046(3) 0.043(4) 0.037(3) -0.005(3) -0.014(3) -0.022(3)
C10 0.087(5) 0.037(3) 0.033(3) -0.001(3) -0.005(3) -0.036(3)
C90 0.049(4) 0.044(4) 0.060(4) -0.007(3) -0.015(3) -0.010(3)
C129 0.036(3) 0.069(4) 0.036(3) -0.007(3) 0.001(3) -0.023(3)
C128 0.039(3) 0.076(5) 0.040(3) -0.016(3) 0.004(3) -0.018(3)
C40 0.049(3) 0.037(3) 0.029(3) -0.007(2) -0.007(2) -0.021(3)
C54 0.024(2) 0.036(3) 0.028(2) -0.008(2) -0.003(2) -0.009(2)
C75 0.040(3) 0.095(6) 0.041(3) -0.024(4) -0.002(3) -0.030(4)
C176 0.045(3) 0.046(4) 0.049(3) -0.014(3) -0.019(3) -0.004(3)
C4 0.042(3) 0.044(3) 0.032(3) -0.013(2) 0.000(2) -0.024(3)
C149 0.057(4) 0.050(4) 0.037(3) -0.010(3) -0.009(3) -0.020(3)
C139 0.044(3) 0.057(4) 0.037(3) 0.006(3) 0.001(3) -0.025(3)
C67 0.022(2) 0.044(3) 0.034(3) -0.012(3) -0.008(2) -0.005(2)
C169 0.030(3) 0.030(3) 0.040(3) -0.005(2) -0.005(2) -0.009(2)
C150 0.049(3) 0.057(4) 0.023(3) -0.003(3) -0.006(2) -0.023(3)
C62 0.030(3) 0.047(4) 0.046(3) -0.019(3) -0.008(2) -0.009(3)
C7 0.071(4) 0.050(4) 0.037(3) -0.013(3) 0.007(3) -0.044(3)
C119 0.027(3) 0.045(3) 0.038(3) 0.011(3) -0.010(2) -0.014(2)
C70 0.047(3) 0.043(3) 0.041(3) -0.011(3) -0.001(3) -0.019(3)
C121 0.055(4) 0.076(5) 0.059(4) -0.010(4) -0.009(3) -0.043(4)
C72 0.042(3) 0.044(4) 0.050(3) -0.006(3) -0.013(3) -0.013(3)
C160 0.050(3) 0.061(4) 0.041(3) -0.016(3) -0.001(3) -0.037(3)
C9 0.113(6) 0.044(4) 0.042(3) 0.002(3) 0.000(4) -0.049(4)
C109 0.041(3) 0.081(5) 0.032(3) -0.015(3) -0.003(3) -0.022(3)
C179 0.043(3) 0.051(4) 0.024(3) 0.005(3) -0.007(2) -0.019(3)
C130 0.047(4) 0.120(7) 0.033(3) -0.016(4) -0.001(3) -0.016(4)
C89 0.052(4) 0.044(4) 0.081(5) -0.010(4) -0.023(3) -0.021(3)
C140 0.036(3) 0.049(4) 0.036(3) 0.005(3) -0.009(2) -0.019(3)
C52 0.042(3) 0.084(5) 0.068(4) -0.029(4) -0.004(3) -0.025(4)
C165 0.072(4) 0.037(3) 0.035(3) -0.002(3) -0.006(3) -0.019(3)
C138 0.051(3) 0.048(4) 0.032(3) -0.003(3) 0.001(3) -0.016(3)
C33 0.045(3) 0.044(3) 0.045(3) -0.018(3) 0.001(3) -0.023(3)
C177 0.050(4) 0.063(5) 0.068(4) -0.039(4) -0.012(3) 0.003(3)
C147 0.047(4) 0.054(4) 0.073(5) -0.018(4) -0.032(3) 0.002(3)
C120 0.024(3) 0.051(4) 0.034(3) 0.006(3) -0.008(2) -0.013(2)
C8 0.088(5) 0.053(4) 0.052(4) -0.003(3) 0.009(4) -0.052(4)
C61 0.042(3) 0.039(3) 0.061(4) -0.019(3) -0.004(3) -0.014(3)
C17 0.064(4) 0.038(3) 0.042(3) -0.015(3) -0.008(3) -0.007(3)
C13 0.052(3) 0.033(3) 0.039(3) -0.005(3) -0.013(3) -0.013(3)
C162 0.090(5) 0.069(5) 0.038(3) -0.009(3) 0.006(3) -0.058(4)
C38 0.089(5) 0.067(5) 0.043(4) 0.019(3) -0.021(4) -0.045(4)
C94 0.023(3) 0.040(3) 0.049(3) 0.003(3) -0.005(2) -0.010(2)
C161 0.060(4) 0.074(5) 0.057(4) -0.016(4) 0.007(3) -0.050(4)
C142 0.059(4) 0.061(4) 0.056(4) 0.003(3) -0.015(3) -0.043(4)
C6 0.062(4) 0.069(5) 0.052(4) -0.021(3) 0.017(3) -0.050(4)
C113 0.057(4) 0.075(5) 0.061(4) 0.028(4) -0.014(3) -0.040(4)
C26 0.047(4) 0.069(5) 0.087(5) -0.034(4) 0.008(3) -0.036(3)
C73 0.047(4) 0.065(5) 0.093(5) -0.024(4) -0.021(4) -0.010(3)
C110 0.040(3) 0.101(6) 0.029(3) 0.002(3) -0.002(3) -0.033(4)
C105 0.022(2) 0.041(3) 0.034(3) 0.000(2) -0.010(2) -0.008(2)
C100 0.033(3) 0.083(5) 0.050(4) 0.006(3) -0.007(3) -0.018(3)
C111 0.031(3) 0.070(5) 0.041(3) 0.017(3) -0.010(3) -0.021(3)
C118 0.028(3) 0.041(3) 0.038(3) 0.006(2) -0.010(2) -0.014(2)
C48 0.057(4) 0.066(5) 0.050(4) -0.029(4) -0.010(3) -0.003(3)
C47 0.057(4) 0.043(4) 0.049(4) -0.018(3) -0.011(3) 0.000(3)
C71 0.038(3) 0.051(4) 0.063(4) -0.023(3) -0.009(3) -0.005(3)
C86 0.049(4) 0.052(4) 0.068(4) 0.017(3) -0.004(3) -0.028(3)
C151 0.070(4) 0.073(5) 0.043(4) -0.001(3) 0.000(3) -0.037(4)
C39 0.058(4) 0.050(4) 0.041(3) 0.008(3) -0.017(3) -0.022(3)
C181 0.044(3) 0.044(4) 0.037(3) -0.011(3) -0.014(3) -0.003(3)
C116 0.057(4) 0.045(4) 0.072(5) 0.001(3) -0.017(3) -0.026(3)
C37 0.087(5) 0.060(4) 0.047(4) 0.005(3) -0.002(4) -0.049(4)
C153 0.041(3) 0.072(5) 0.050(4) -0.023(4) -0.012(3) -0.003(3)
C112 0.054(4) 0.093(6) 0.044(4) 0.033(4) -0.015(3) -0.041(4)
C182 0.063(4) 0.072(5) 0.063(4) -0.044(4) -0.009(3) -0.004(4)
C93 0.027(3) 0.046(3) 0.042(3) 0.000(3) -0.010(2) -0.014(3)
C141 0.051(4) 0.067(4) 0.047(3) 0.008(3) -0.005(3) -0.043(3)
C76 0.044(4) 0.116(7) 0.047(4) -0.013(4) 0.001(3) -0.036(4)
C97 0.076(5) 0.042(4) 0.073(5) -0.019(3) -0.022(4) -0.019(4)
C174 0.068(4) 0.052(4) 0.056(4) -0.014(3) -0.042(3) 0.010(4)
C88 0.034(3) 0.042(4) 0.066(4) 0.001(3) -0.012(3) -0.018(3)
C5 0.048(3) 0.067(4) 0.050(4) -0.024(3) 0.000(3) -0.036(3)
C117 0.040(3) 0.047(4) 0.050(3) -0.002(3) -0.009(3) -0.021(3)
C77 0.070(5) 0.101(6) 0.031(3) 0.001(3) 0.002(3) -0.062(5)
C11 0.108(6) 0.038(4) 0.036(3) 0.008(3) -0.021(4) -0.036(4)
C114 0.035(3) 0.061(4) 0.059(4) 0.021(3) -0.011(3) -0.024(3)
C96 0.085(5) 0.050(4) 0.068(5) -0.001(4) -0.030(4) -0.036(4)
C175 0.076(5) 0.055(5) 0.085(5) -0.038(4) -0.044(4) 0.026(4)
C152 0.043(4) 0.092(6) 0.080(5) -0.039(5) -0.024(4) 0.014(4)
C87 0.049(4) 0.041(4) 0.084(5) 0.012(3) -0.012(3) -0.025(3)
C34 0.055(4) 0.062(4) 0.061(4) -0.020(4) 0.010(3) -0.034(4)
C115 0.057(4) 0.045(4) 0.081(5) 0.015(3) -0.021(4) -0.032(3)
C35 0.080(5) 0.069(5) 0.056(4) -0.010(4) 0.014(4) -0.050(4)
C12 0.072(4) 0.038(4) 0.046(4) 0.003(3) -0.031(3) -0.013(3)
C74 0.037(4) 0.115(7) 0.073(5) -0.032(5) -0.006(3) -0.018(4)
C173 0.110(7) 0.088(6) 0.094(6) -0.032(5) -0.081(6) 0.036(5)
C154 0.053(4) 0.100(6) 0.076(5) -0.056(5) -0.023(4) 0.015(4)
C155 0.042(4) 0.097(6) 0.060(4) -0.044(4) -0.012(3) -0.006(4)
C95 0.132(8) 0.086(7) 0.153(9) -0.032(6) -0.067(7) -0.049(6)
C78 0.118(7) 0.186(11) 0.046(4) 0.035(5) -0.018(4) -0.112(8)
C156 0.066(5) 0.157(9) 0.092(6) -0.093(7) -0.026(4) 0.007(5)

loop_
_atom_type_symbol
_atom_type_description
_atom_type_scat_dispersion_real
_atom_type_scat_dispersion_imag
_atom_type_scat_source
C C 0.0033 0.0016 'International Tables Vol C Tables 4.2.6.8 and 6.1.1.4'
H H 0.0000 0.0000 'International Tables Vol C Tables 4.2.6.8 and 6.1.1.4'
N N 0.0061 0.0033 'International Tables Vol C Tables 4.2.6.8 and 6.1.1.4'
O O 0.0106 0.0060 'International Tables Vol C Tables 4.2.6.8 and 6.1.1.4'
Ru Ru -1.2594 0.8363 'International Tables Vol C Tables 4.2.6.8 and 6.1.1.4'

loop_
_geom_angle_atom_site_label_1
_geom_angle_atom_site_label_2
_geom_angle_atom_site_label_3
_geom_angle
_geom_angle_site_symmetry_1
_geom_angle_site_symmetry_3
N2 Ru1 N1 77.78(16) . .
N2 Ru1 O1 93.00(14) . .
N1 Ru1 O1 90.29(14) . .
N2 Ru1 O3 91.91(14) . .
N1 Ru1 O3 94.08(14) . .
O1 Ru1 O3 174.03(13) . .
N2 Ru1 O2 95.90(14) . .
N1 Ru1 O2 173.43(14) . .
O1 Ru1 O2 91.86(13) . .
O3 Ru1 O2 84.24(13) . .
N2 Ru1 O4 174.53(14) . .
N1 Ru1 O4 97.46(15) . .
O1 Ru1 O4 84.26(13) . .
O3 Ru1 O4 91.12(13) . .
O2 Ru1 O4 88.93(13) . .
N13 Ru7 N14 77.96(16) . .
N13 Ru7 O28 90.87(15) . .
N14 Ru7 O28 88.46(16) . .
N13 Ru7 O26 92.05(14) . .
N14 Ru7 O26 94.20(15) . .
O28 Ru7 O26 176.41(14) . .
N13 Ru7 O27 94.81(15) . .
N14 Ru7 O27 172.77(15) . .
O28 Ru7 O27 91.58(15) . .
O26 Ru7 O27 86.09(14) . .
N13 Ru7 O25 176.03(16) . .
N14 Ru7 O25 98.42(16) . .
O28 Ru7 O25 87.37(14) . .
O26 Ru7 O25 89.84(14) . .
O27 Ru7 O25 88.80(14) . .
N3 Ru2 N4 77.67(17) . .
N3 Ru2 O6 88.43(16) . .
N4 Ru2 O6 90.92(15) . .
N3 Ru2 O7 95.74(16) . .
N4 Ru2 O7 92.46(14) . .
O6 Ru2 O7 175.12(15) . .
N3 Ru2 O5 173.95(15) . .
N4 Ru2 O5 96.33(16) . .
O6 Ru2 O5 90.88(14) . .
O7 Ru2 O5 85.24(14) . .
N3 Ru2 O8 98.31(16) . .
N4 Ru2 O8 175.54(15) . .
O6 Ru2 O8 87.01(13) . .
O7 Ru2 O8 89.86(13) . .
O5 Ru2 O8 87.65(14) . .
N6 Ru3 N5 77.94(17) . .
N6 Ru3 O11 84.46(16) . .
N5 Ru3 O11 90.57(15) . .
N6 Ru3 O10 96.18(15) . .
N5 Ru3 O10 91.08(15) . .
O11 Ru3 O10 178.32(15) . .
N6 Ru3 O12 171.68(17) . .
N5 Ru3 O12 96.16(17) . .
O11 Ru3 O12 89.78(16) . .
O10 Ru3 O12 89.74(16) . .
N6 Ru3 O9 99.06(15) . .
N5 Ru3 O9 177.00(16) . .
O11 Ru3 O9 89.11(14) . .
O10 Ru3 O9 89.26(14) . .
O12 Ru3 O9 86.82(15) . .
N10 Ru5 N9 78.16(17) . .
N10 Ru5 O18 94.26(15) . .
N9 Ru5 O18 90.76(15) . .
N10 Ru5 O19 91.46(15) . .
N9 Ru5 O19 93.20(15) . .
O18 Ru5 O19 173.61(13) . .
N10 Ru5 O20 175.04(15) . .
N9 Ru5 O20 97.19(16) . .
O18 Ru5 O20 84.00(14) . .
O19 Ru5 O20 90.53(14) . .
N10 Ru5 O17 94.12(16) . .
N9 Ru5 O17 172.08(15) . .
O18 Ru5 O17 91.62(14) . .
O19 Ru5 O17 85.12(14) . .
O20 Ru5 O17 90.57(15) . .
N7 Ru4 N8 77.95(17) . .
N7 Ru4 O15 90.86(15) . .
N8 Ru4 O15 89.08(15) . .
N7 Ru4 O14 92.90(15) . .
N8 Ru4 O14 94.88(15) . .
O15 Ru4 O14 175.03(14) . .
N7 Ru4 O16 94.93(15) . .
N8 Ru4 O16 172.87(16) . .
O15 Ru4 O16 91.44(14) . .
O14 Ru4 O16 85.00(14) . .
N7 Ru4 O13 175.17(16) . .
N8 Ru4 O13 98.09(16) . .
O15 Ru4 O13 86.27(16) . .
O14 Ru4 O13 90.20(15) . .
O16 Ru4 O13 89.03(15) . .
N12 Ru6 N11 78.27(17) . .
N12 Ru6 O22 92.60(15) . .
N11 Ru6 O22 86.92(16) . .
N12 Ru6 O23 91.18(15) . .
N11 Ru6 O23 96.51(16) . .
O22 Ru6 O23 175.34(14) . .
N12 Ru6 O24 175.60(17) . .
N11 Ru6 O24 97.33(16) . .
O22 Ru6 O24 87.23(14) . .
O23 Ru6 O24 89.20(14) . .
N12 Ru6 O21 94.20(16) . .
N11 Ru6 O21 171.96(16) . .
O22 Ru6 O21 90.67(15) . .
O23 Ru6 O21 86.35(15) . .
O24 Ru6 O21 90.20(15) . .
C23 O3 Ru1 123.5(3) . .
C101 O15 Ru4 123.3(3) . .
C176 O26 Ru7 125.4(3) . .
C124 O18 Ru5 123.9(3) . .
C20 O2 Ru1 124.8(3) . .
C18 O1 Ru1 123.0(3) . .
C103 O16 Ru4 122.9(3) . .
C127 O19 Ru5 124.1(3) . .
C25 O4 Ru1 124.9(3) . .
C75 O11 Ru3 123.0(4) . .
C148 O22 Ru6 123.5(3) . .
C49 O7 Ru2 125.6(3) . .
C72 O10 Ru3 125.2(3) . .
C51 O8 Ru2 125.4(3) . .
C44 O5 Ru2 122.4(3) . .
C98 O14 Ru4 124.6(3) . .
C174 O25 Ru7 124.9(3) . .
C153 O23 Ru6 125.7(3) . .
C129 O20 Ru5 125.1(4) . .
C122 O17 Ru5 124.1(3) . .
C179 O27 Ru7 121.5(4) . .
C46 O6 Ru2 123.4(3) . .
C70 O9 Ru3 126.0(3) . .
C181 O28 Ru7 122.4(3) . .
C150 O21 Ru6 121.4(3) . .
C96 O13 Ru4 124.6(4) . .
C2 N2 Ru1 118.4(3) . .
C2 N2 H2 120.8 . .
Ru1 N2 H2 120.8 . .
C28 N4 Ru2 117.9(3) . .
C28 N4 H4A 121.0 . .
Ru2 N4 H4A 121.0 . .
C1 N1 Ru1 117.7(3) . .
C1 N1 H1 121.1 . .
Ru1 N1 H1 121.1 . .
C157 N13 Ru7 118.2(3) . .
C157 N13 H13A 120.9 . .
Ru7 N13 H13A 120.9 . .
C106 N10 Ru5 118.3(3) . .
C106 N10 H10 120.9 . .
Ru5 N10 H10 120.9 . .
C54 N6 Ru3 117.6(3) . .
C54 N6 H6A 121.2 . .
Ru3 N6 H6A 121.2 . .
C155 O24 Ru6 126.3(4) . .
C80 N8 Ru4 117.5(3) . .
C80 N8 H8A 121.3 . .
Ru4 N8 H8A 121.3 . .
C77 O12 Ru3 118.7(4) . .
C132 N12 Ru6 117.5(3) . .
C132 N12 H12J 121.2 . .
Ru6 N12 H12J 121.2 . .
C53 N5 Ru3 117.2(3) . .
C53 N5 H5A 121.4 . .
Ru3 N5 H5A 121.4 . .
C158 N14 Ru7 118.0(3) . .
C158 N14 H14 121.0 . .
Ru7 N14 H14 121.0 . .
C133 C134 C135 121.1(5) . .
C133 C134 H134 119.4 . .
C135 C134 H134 119.4 . .
C27 N3 Ru2 118.0(3) . .
C27 N3 H3 121.0 . .
Ru2 N3 H3 121.0 . .
C131 N11 Ru6 116.6(3) . .
C131 N11 H11A 121.7 . .
Ru6 N11 H11A 121.7 . .
C79 N7 Ru4 118.7(3) . .
C79 N7 H7 120.7 . .
Ru4 N7 H7 120.7 . .
C63 C64 C65 120.8(5) . .
C63 C64 H64 119.6 . .
C65 C64 H64 119.6 . .
N13 C157 C158 112.8(4) . .
N13 C157 C170 126.4(4) . .
C158 C157 C170 120.8(4) . .
C159 C172 C163 119.4(5) . .
C159 C172 C171 121.9(5) . .
C163 C172 C171 118.7(5) . .
C105 N9 Ru5 117.9(3) . .
C105 N9 H9A 121.0 . .
Ru5 N9 H9A 121.0 . .
C23 C24 C25 127.9(5) . .
C23 C24 H24 116.0 . .
C25 C24 H24 116.0 . .
C134 C133 C146 119.7(4) . .
C134 C133 C132 122.7(5) . .
C146 C133 C132 117.6(4) . .
C64 C65 C66 120.6(6) . .
C64 C65 H65 119.7 . .
C66 C65 H65 119.7 . .
O18 C124 C123 125.8(5) . .
O18 C124 C125 113.5(5) . .
C123 C124 C125 120.7(5) . .
C13 C14 C15 119.1(5) . .
C13 C14 C1 122.5(5) . .
C15 C14 C1 118.4(4) . .
C169 C170 C171 119.3(5) . .
C169 C170 C157 122.5(4) . .
C171 C170 C157 118.1(4) . .
C65 C66 C67 118.9(5) . .
C65 C66 C53 122.9(5) . .
C67 C66 C53 118.1(4) . .
O3 C23 C24 126.7(4) . .
O3 C23 C22 114.0(4) . .
C24 C23 C22 119.3(5) . .
O4 C25 C24 125.1(5) . .
O4 C25 C26 115.0(5) . .
C24 C25 C26 119.9(5) . .
C162 C163 C164 122.8(6) . .
C162 C163 C172 118.3(6) . .
C164 C163 C172 118.9(5) . .
C166 C171 C170 118.9(5) . .
C166 C171 C172 120.0(5) . .
C170 C171 C172 121.1(5) . .
O16 C103 C102 125.3(5) . .
O16 C103 C104 115.6(5) . .
C102 C103 C104 119.1(5) . .
C57 C58 C59 120.7(5) . .
C57 C58 H58 119.6 . .
C59 C58 H58 119.6 . .
C55 C56 C57 120.7(5) . .
C55 C56 H56 119.6 . .
C57 C56 H56 119.6 . .
C23 C22 H22A 109.5 . .
C23 C22 H22B 109.5 . .
H22A C22 H22B 109.5 . .
C23 C22 H22C 109.5 . .
H22A C22 H22C 109.5 . .
H22B C22 H22C 109.5 . .
C133 C146 C145 121.8(4) . .
C133 C146 C137 118.4(5) . .
C145 C146 C137 119.8(5) . .
C103 C104 H10A 109.5 . .
C103 C104 H10B 109.5 . .
H10A C104 H10B 109.5 . .
C103 C104 H10C 109.5 . .
H10A C104 H10C 109.5 . .
H10B C104 H10C 109.5 . .
O19 C127 C128 126.9(5) . .
O19 C127 C126 114.6(5) . .
C128 C127 C126 118.5(5) . .
C58 C57 C56 120.8(5) . .
C58 C57 H57 119.6 . .
C56 C57 H57 119.6 . .
C136 C135 C134 120.5(5) . .
C136 C135 H135 119.7 . .
C134 C135 H135 119.7 . .
C167 C168 C169 121.0(5) . .
C167 C168 H168 119.5 . .
C169 C168 H168 119.5 . .
C168 C167 C166 120.3(5) . .
C168 C167 H167 119.9 . .
C166 C167 H167 119.9 . .
C179 C178 H17D 109.5 . .
C179 C178 H17E 109.5 . .
H17D C178 H17E 109.5 . .
C179 C178 H17F 109.5 . .
H17D C178 H17F 109.5 . .
H17E C178 H17F 109.5 . .
C36 C41 C40 118.8(5) . .
C36 C41 C42 120.2(5) . .
C40 C41 C42 120.9(5) . .
C32 C31 C30 119.9(5) . .
C32 C31 H31 120.0 . .
C30 C31 H31 120.0 . .
C124 C123 C122 127.5(5) . .
C124 C123 H123 116.2 . .
C122 C123 H123 116.2 . .
O14 C98 C97 125.9(6) . .
O14 C98 C99 113.5(5) . .
C97 C98 C99 120.6(6) . .
N14 C158 C157 112.8(4) . .
N14 C158 C159 127.0(5) . .
C157 C158 C159 120.0(5) . .
C124 C125 H12A 109.5 . .
C124 C125 H12B 109.5 . .
H12A C125 H12B 109.5 . .
C124 C125 H12C 109.5 . .
H12A C125 H12C 109.5 . .
H12B C125 H12C 109.5 . .
N12 C132 C131 113.7(4) . .
N12 C132 C133 125.5(4) . .
C131 C132 C133 120.8(4) . .
C167 C166 C165 121.3(5) . .
C167 C166 C171 119.9(5) . .
C165 C166 C171 118.8(5) . .
O15 C101 C102 126.1(5) . .
O15 C101 C100 114.6(5) . .
C102 C101 C100 119.2(5) . .
N1 C1 C14 126.3(4) . .
N1 C1 C2 113.1(4) . .
C14 C1 C2 120.6(4) . .
C4 C3 C16 119.9(5) . .
C4 C3 C2 122.0(5) . .
C16 C3 C2 118.1(4) . .
O1 C18 C19 127.2(5) . .
O1 C18 C17 114.3(5) . .
C19 C18 C17 118.6(5) . .
O8 C51 C50 125.0(5) . .
O8 C51 C52 116.0(5) . .
C50 C51 C52 119.1(5) . .
C81 C82 C83 121.3(6) . .
C81 C82 H82 119.4 . .
C83 C82 H82 119.4 . .
C31 C30 C29 121.2(5) . .
C31 C30 H30 119.4 . .
C29 C30 H30 119.4 . .
C160 C159 C172 120.0(5) . .
C160 C159 C158 121.7(5) . .
C172 C159 C158 118.2(4) . .
N4 C28 C27 113.0(4) . .
N4 C28 C29 126.5(4) . .
C27 C28 C29 120.5(5) . .
C56 C55 C68 119.1(5) . .
C56 C55 C54 122.7(5) . .
C68 C55 C54 118.2(4) . .
C10 C15 C14 119.7(5) . .
C10 C15 C16 119.6(5) . .
C14 C15 C16 120.7(5) . .
C98 C99 H99A 109.5 . .
C98 C99 H99B 109.5 . .
H99A C99 H99B 109.5 . .
C98 C99 H99C 109.5 . .
H99A C99 H99C 109.5 . .
H99B C99 H99C 109.5 . .
O2 C20 C19 124.0(5) . .
O2 C20 C21 116.6(5) . .
C19 C20 C21 119.4(5) . .
C33 C42 C29 118.6(5) . .
C33 C42 C41 119.4(5) . .
C29 C42 C41 122.0(5) . .
N10 C106 C105 113.6(4) . .
N10 C106 C107 126.9(5) . .
C105 C106 C107 119.5(5) . .
C37 C36 C41 119.5(6) . .
C37 C36 C35 122.7(6) . .
C41 C36 C35 117.8(6) . .
N2 C2 C3 126.8(4) . .
N2 C2 C1 112.9(4) . .
C3 C2 C1 120.2(4) . .
N8 C80 C81 126.8(5) . .
N8 C80 C79 112.8(4) . .
C81 C80 C79 120.4(5) . .
N7 C79 C80 112.9(5) . .
N7 C79 C92 127.1(4) . .
C80 C79 C92 120.0(5) . .
C64 C63 C62 121.6(5) . .
C64 C63 H63 119.2 . .
C62 C63 H63 119.2 . .
C135 C136 C137 120.7(5) . .
C135 C136 H136 119.7 . .
C137 C136 H136 119.7 . .
C108 C107 C120 120.6(5) . .
C108 C107 C106 121.4(5) . .
C120 C107 C106 118.0(5) . .
C92 C91 C90 121.2(6) . .
C92 C91 H91 119.4 . .
C90 C91 H91 119.4 . .
C101 C102 C103 127.3(5) . .
C101 C102 H102 116.3 . .
C103 C102 H102 116.3 . .
N11 C131 C132 113.5(4) . .
N11 C131 C144 126.1(5) . .
C132 C131 C144 120.4(4) . .
C30 C29 C42 119.7(5) . .
C30 C29 C28 122.7(5) . .
C42 C29 C28 117.6(4) . .
C165 C164 C163 122.8(6) . .
C165 C164 H164 118.6 . .
C163 C164 H164 118.6 . .
C18 C19 C20 127.8(5) . .
C18 C19 H19 116.1 . .
C20 C19 H19 116.1 . .
N5 C53 C54 113.6(4) . .
N5 C53 C66 126.1(5) . .
C54 C53 C66 120.2(5) . .
N3 C27 C28 112.7(5) . .
N3 C27 C40 126.5(5) . .
C28 C27 C40 120.6(4) . .
C127 C126 H12D 109.5 . .
C127 C126 H12E 109.5 . .
H12D C126 H12E 109.5 . .
C127 C126 H12F 109.5 . .
H12D C126 H12F 109.5 . .
H12E C126 H12F 109.5 . .
C58 C59 C68 119.0(5) . .
C58 C59 C60 121.7(5) . .
C68 C59 C60 119.3(5) . .
O22 C148 C149 126.3(5) . .
O22 C148 C147 113.7(5) . .
C149 C148 C147 120.0(6) . .
C82 C81 C94 119.3(5) . .
C82 C81 C80 122.5(5) . .
C94 C81 C80 118.2(5) . .
C83 C84 C85 120.6(6) . .
C83 C84 H84 119.7 . .
C85 C84 H84 119.7 . .
C136 C137 C146 119.6(5) . .
C136 C137 C138 122.3(5) . .
C146 C137 C138 118.1(5) . .
C31 C32 C33 120.8(5) . .
C31 C32 H32 119.6 . .
C33 C32 H32 119.6 . .
C91 C92 C93 120.0(5) . .
C91 C92 C79 121.8(5) . .
C93 C92 C79 118.3(5) . .
C20 C21 H21A 109.5 . .
C20 C21 H21B 109.5 . .
H21A C21 H21B 109.5 . .
C20 C21 H21C 109.5 . .
H21A C21 H21C 109.5 . .
H21B C21 H21C 109.5 . .
C144 C145 C140 120.0(5) . .
C144 C145 C146 120.7(4) . .
C140 C145 C146 119.3(5) . .
C44 C43 H43A 109.5 . .
C44 C43 H43B 109.5 . .
H43A C43 H43B 109.5 . .
C44 C43 H43C 109.5 . .
H43A C43 H43C 109.5 . .
H43B C43 H43C 109.5 . .
C46 C45 C44 127.5(6) . .
C46 C45 H45 116.3 . .
C44 C45 H45 116.3 . .
C143 C144 C145 119.0(5) . .
C143 C144 C131 122.4(5) . .
C145 C144 C131 118.6(4) . .
C3 C16 C7 119.3(5) . .
C3 C16 C15 121.8(5) . .
C7 C16 C15 118.8(5) . .
C84 C83 C82 120.4(6) . .
C84 C83 H83 119.8 . .
C82 C83 H83 119.8 . .
O6 C46 C45 126.2(5) . .
O6 C46 C47 114.2(5) . .
C45 C46 C47 119.6(5) . .
C49 C50 C51 128.4(5) . .
C49 C50 H50 115.8 . .
C51 C50 H50 115.8 . .
C55 C68 C59 119.7(5) . .
C55 C68 C67 120.8(5) . .
C59 C68 C67 119.6(5) . .
O17 C122 C123 124.8(5) . .
O17 C122 C121 116.4(5) . .
C123 C122 C121 118.7(6) . .
C70 C69 H69A 109.5 . .
C70 C69 H69B 109.5 . .
H69A C69 H69B 109.5 . .
C70 C69 H69C 109.5 . .
H69A C69 H69C 109.5 . .
H69B C69 H69C 109.5 . .
C84 C85 C94 118.9(6) . .
C84 C85 C86 121.8(6) . .
C94 C85 C86 119.3(6) . .
C179 C180 C181 127.5(5) . .
C179 C180 H180 116.2 . .
C181 C180 H180 116.2 . .
O7 C49 C50 125.4(5) . .
O7 C49 C48 114.6(5) . .
C50 C49 C48 120.0(5) . .
C107 C108 C109 120.1(6) . .
C107 C108 H108 120.0 . .
C109 C108 H108 120.0 . .
C144 C143 C142 120.8(5) . .
C144 C143 H143 119.6 . .
C142 C143 H143 119.6 . .
C61 C60 C59 121.5(6) . .
C61 C60 H60 119.3 . .
C59 C60 H60 119.3 . .
O5 C44 C45 125.1(5) . .
O5 C44 C43 114.6(5) . .
C45 C44 C43 120.3(5) . .
C11 C10 C15 119.1(6) . .
C11 C10 C9 121.1(6) . .
C15 C10 C9 119.7(6) . .
C89 C90 C91 119.7(6) . .
C89 C90 H90 120.2 . .
C91 C90 H90 120.2 . .
O20 C129 C128 125.4(5) . .
O20 C129 C130 115.5(5) . .
C128 C129 C130 119.1(5) . .
C127 C128 C129 126.5(5) . .
C127 C128 H128 116.7 . .
C129 C128 H128 116.7 . .
C39 C40 C41 119.1(5) . .
C39 C40 C27 122.4(5) . .
C41 C40 C27 118.4(5) . .
N6 C54 C53 112.8(5) . .
N6 C54 C55 126.3(4) . .
C53 C54 C55 120.9(4) . .
O11 C75 C76 125.4(6) . .
O11 C75 C74 114.3(6) . .
C76 C75 C74 120.3(6) . .
O26 C176 C175 125.5(5) . .
O26 C176 C177 114.4(5) . .
C175 C176 C177 120.1(5) . .
C3 C4 C5 119.2(5) . .
C3 C4 H4 120.4 . .
C5 C4 H4 120.4 . .
C148 C149 C150 126.6(6) . .
C148 C149 H149 116.7 . .
C150 C149 H149 116.7 . .
C138 C139 C140 121.2(5) . .
C138 C139 H139 119.4 . .
C140 C139 H139 119.4 . .
C66 C67 C62 120.4(5) . .
C66 C67 C68 121.4(5) . .
C62 C67 C68 118.1(5) . .
C170 C169 C168 120.6(5) . .
C170 C169 H169 119.7 . .
C168 C169 H169 119.7 . .
O21 C150 C149 125.5(5) . .
O21 C150 C151 115.0(5) . .
C149 C150 C151 119.4(6) . .
C63 C62 C61 122.3(5) . .
C63 C62 C67 117.8(6) . .
C61 C62 C67 119.9(5) . .
C6 C7 C16 119.6(6) . .
C6 C7 C8 121.1(6) . .
C16 C7 C8 119.2(6) . .
C114 C119 C120 119.7(5) . .
C114 C119 C118 118.8(5) . .
C120 C119 C118 121.5(5) . .
O9 C70 C71 125.5(5) . .
O9 C70 C69 114.8(5) . .
C71 C70 C69 119.7(5) . .
C122 C121 H12G 109.5 . .
C122 C121 H12H 109.5 . .
H12G C121 H12H 109.5 . .
C122 C121 H12I 109.5 . .
H12G C121 H12I 109.5 . .
H12H C121 H12I 109.5 . .
O10 C72 C71 126.6(5) . .
O10 C72 C73 113.9(5) . .
C71 C72 C73 119.4(5) . .
C159 C160 C161 119.9(6) . .
C159 C160 H160 120.1 . .
C161 C160 H160 120.1 . .
C8 C9 C10 121.5(6) . .
C8 C9 H9 119.3 . .
C10 C9 H9 119.3 . .
C110 C109 C108 120.5(6) . .
C110 C109 H109 119.8 . .
C108 C109 H109 119.8 . .
O27 C179 C180 125.0(5) . .
O27 C179 C178 115.0(5) . .
C180 C179 C178 119.9(5) . .
C129 C130 H13B 109.5 . .
C129 C130 H13C 109.5 . .
H13B C130 H13C 109.5 . .
C129 C130 H13D 109.5 . .
H13B C130 H13D 109.5 . .
H13C C130 H13D 109.5 . .
C90 C89 C88 121.6(6) . .
C90 C89 H89 119.2 . .
C88 C89 H89 119.2 . .
C141 C140 C145 118.9(5) . .
C141 C140 C139 121.1(5) . .
C145 C140 C139 119.9(5) . .
C51 C52 H52A 109.5 . .
C51 C52 H52B 109.5 . .
H52A C52 H52B 109.5 . .
C51 C52 H52C 109.5 . .
H52A C52 H52C 109.5 . .
H52B C52 H52C 109.5 . .
C164 C165 C166 120.8(6) . .
C164 C165 H165 119.6 . .
C166 C165 H165 119.6 . .
C139 C138 C137 121.7(5) . .
C139 C138 H138 119.1 . .
C137 C138 H138 119.1 . .
C32 C33 C42 119.8(5) . .
C32 C33 C34 120.9(5) . .
C42 C33 C34 119.4(6) . .
C176 C177 H17G 109.5 . .
C176 C177 H17H 109.5 . .
H17G C177 H17H 109.5 . .
C176 C177 H17I 109.5 . .
H17G C177 H17I 109.5 . .
H17H C177 H17I 109.5 . .
C148 C147 H14A 109.5 . .
C148 C147 H14B 109.5 . .
H14A C147 H14B 109.5 . .
C148 C147 H14C 109.5 . .
H14A C147 H14C 109.5 . .
H14B C147 H14C 109.5 . .
C107 C120 C111 118.4(5) . .
C107 C120 C119 122.0(5) . .
C111 C120 C119 119.6(5) . .
C9 C8 C7 121.1(6) . .
C9 C8 H8 119.5 . .
C7 C8 H8 119.5 . .
C60 C61 C62 121.6(5) . .
C60 C61 H61 119.2 . .
C62 C61 H61 119.2 . .
C18 C17 H17A 109.5 . .
C18 C17 H17B 109.5 . .
H17A C17 H17B 109.5 . .
C18 C17 H17C 109.5 . .
H17A C17 H17C 109.5 . .
H17B C17 H17C 109.5 . .
C14 C13 C12 120.4(6) . .
C14 C13 H13 119.8 . .
C12 C13 H13 119.8 . .
C161 C162 C163 122.0(6) . .
C161 C162 H162 119.0 . .
C163 C162 H162 119.0 . .
C37 C38 C39 119.9(6) . .
C37 C38 H38 120.1 . .
C39 C38 H38 120.1 . .
C81 C94 C85 119.4(5) . .
C81 C94 C93 121.8(5) . .
C85 C94 C93 118.8(5) . .
C162 C161 C160 120.4(6) . .
C162 C161 H161 119.8 . .
C160 C161 H161 119.8 . .
C141 C142 C143 120.5(5) . .
C141 C142 H142 119.8 . .
C143 C142 H142 119.8 . .
C5 C6 C7 120.3(5) . .
C5 C6 H6 119.9 . .
C7 C6 H6 119.9 . .
C112 C113 C114 121.6(6) . .
C112 C113 H113 119.2 . .
C114 C113 H113 119.2 . .
C25 C26 H26A 109.5 . .
C25 C26 H26B 109.5 . .
H26A C26 H26B 109.5 . .
C25 C26 H26C 109.5 . .
H26A C26 H26C 109.5 . .
H26B C26 H26C 109.5 . .
C72 C73 H73A 109.5 . .
C72 C73 H73B 109.5 . .
H73A C73 H73B 109.5 . .
C72 C73 H73C 109.5 . .
H73A C73 H73C 109.5 . .
H73B C73 H73C 109.5 . .
C109 C110 C111 120.6(5) . .
C109 C110 H110 119.7 . .
C111 C110 H110 119.7 . .
N9 C105 C118 126.4(5) . .
N9 C105 C106 112.1(5) . .
C118 C105 C106 121.4(5) . .
C101 C100 H10D 109.5 . .
C101 C100 H10E 109.5 . .
H10D C100 H10E 109.5 . .
C101 C100 H10F 109.5 . .
H10D C100 H10F 109.5 . .
H10E C100 H10F 109.5 . .
C110 C111 C112 121.6(6) . .
C110 C111 C120 119.7(6) . .
C112 C111 C120 118.7(6) . .
C117 C118 C105 123.8(5) . .
C117 C118 C119 118.8(5) . .
C105 C118 C119 117.4(5) . .
C49 C48 H48A 109.5 . .
C49 C48 H48B 109.5 . .
H48A C48 H48B 109.5 . .
C49 C48 H48C 109.5 . .
H48A C48 H48C 109.5 . .
H48B C48 H48C 109.5 . .
C46 C47 H47A 109.5 . .
C46 C47 H47B 109.5 . .
H47A C47 H47B 109.5 . .
C46 C47 H47C 109.5 . .
H47A C47 H47C 109.5 . .
H47B C47 H47C 109.5 . .
C72 C71 C70 126.6(5) . .
C72 C71 H71 116.7 . .
C70 C71 H71 116.7 . .
C87 C86 C85 121.8(6) . .
C87 C86 H86 119.1 . .
C85 C86 H86 119.1 . .
C150 C151 H15A 109.5 . .
C150 C151 H15B 109.5 . .
H15A C151 H15B 109.5 . .
C150 C151 H15C 109.5 . .
H15A C151 H15C 109.5 . .
H15B C151 H15C 109.5 . .
C40 C39 C38 120.8(6) . .
C40 C39 H39 119.6 . .
C38 C39 H39 119.6 . .
O28 C181 C180 125.9(5) . .
O28 C181 C182 114.6(6) . .
C180 C181 C182 119.5(6) . .
C115 C116 C117 120.3(6) . .
C115 C116 H116 119.9 . .
C117 C116 H116 119.9 . .
C38 C37 C36 121.8(6) . .
C38 C37 H37 119.1 . .
C36 C37 H37 119.1 . .
O23 C153 C154 126.6(6) . .
O23 C153 C152 114.9(5) . .
C154 C153 C152 118.6(6) . .
C113 C112 C111 121.5(6) . .
C113 C112 H112 119.2 . .
C111 C112 H112 119.2 . .
C181 C182 H18A 109.5 . .
C181 C182 H18B 109.5 . .
H18A C182 H18B 109.5 . .
C181 C182 H18C 109.5 . .
H18A C182 H18C 109.5 . .
H18B C182 H18C 109.5 . .
C92 C93 C88 118.6(5) . .
C92 C93 C94 121.3(5) . .
C88 C93 C94 120.0(5) . .
C142 C141 C140 120.9(5) . .
C142 C141 H141 119.6 . .
C140 C141 H141 119.6 . .
C75 C76 C77 126.1(6) . .
C75 C76 H76 116.9 . .
C77 C76 H76 116.9 . .
C98 C97 C96 127.7(6) . .
C98 C97 H97 116.1 . .
C96 C97 H97 116.1 . .
O25 C174 C175 126.0(5) . .
O25 C174 C173 115.0(5) . .
C175 C174 C173 119.0(6) . .
C89 C88 C87 122.9(6) . .
C89 C88 C93 118.9(6) . .
C87 C88 C93 118.3(6) . .
C6 C5 C4 121.6(6) . .
C6 C5 H5 119.2 . .
C4 C5 H5 119.2 . .
C118 C117 C116 121.9(6) . .
C118 C117 H117 119.1 . .
C116 C117 H117 119.1 . .
O12 C77 C76 126.3(6) . .
O12 C77 C78 112.9(7) . .
C76 C77 C78 120.8(7) . .
C12 C11 C10 121.2(6) . .
C12 C11 H11 119.4 . .
C10 C11 H11 119.4 . .
C119 C114 C115 119.9(6) . .
C119 C114 C113 118.8(6) . .
C115 C114 C113 121.3(6) . .
O13 C96 C97 125.7(6) . .
O13 C96 C95 114.4(7) . .
C97 C96 C95 119.8(7) . .
C174 C175 C176 128.0(6) . .
C174 C175 H175 116.0 . .
C176 C175 H175 116.0 . .
C153 C152 H15D 109.5 . .
C153 C152 H15E 109.5 . .
H15D C152 H15E 109.5 . .
C153 C152 H15F 109.5 . .
H15D C152 H15F 109.5 . .
H15E C152 H15F 109.5 . .
C86 C87 C88 121.8(6) . .
C86 C87 H87 119.1 . .
C88 C87 H87 119.1 . .
C35 C34 C33 120.7(6) . .
C35 C34 H34 119.7 . .
C33 C34 H34 119.7 . .
C116 C115 C114 120.2(6) . .
C116 C115 H115 119.9 . .
C114 C115 H115 119.9 . .
C34 C35 C36 122.4(6) . .
C34 C35 H35 118.8 . .
C36 C35 H35 118.8 . .
C11 C12 C13 120.5(6) . .
C11 C12 H12 119.8 . .
C13 C12 H12 119.8 . .
C75 C74 H74A 109.5 . .
C75 C74 H74B 109.5 . .
H74A C74 H74B 109.5 . .
C75 C74 H74C 109.5 . .
H74A C74 H74C 109.5 . .
H74B C74 H74C 109.5 . .
C174 C173 H17J 109.5 . .
C174 C173 H17K 109.5 . .
H17J C173 H17K 109.5 . .
C174 C173 H17L 109.5 . .
H17J C173 H17L 109.5 . .
H17K C173 H17L 109.5 . .
C155 C154 C153 126.2(6) . .
C155 C154 H154 116.9 . .
C153 C154 H154 116.9 . .
O24 C155 C154 125.5(5) . .
O24 C155 C156 115.6(6) . .
C154 C155 C156 118.8(6) . .
C96 C95 H95A 109.5 . .
C96 C95 H95B 109.5 . .
H95A C95 H95B 109.5 . .
C96 C95 H95C 109.5 . .
H95A C95 H95C 109.5 . .
H95B C95 H95C 109.5 . .
C77 C78 H78A 109.5 . .
C77 C78 H78B 109.5 . .
H78A C78 H78B 109.5 . .
C77 C78 H78C 109.5 . .
H78A C78 H78C 109.5 . .
H78B C78 H78C 109.5 . .
C155 C156 H15G 109.5 . .
C155 C156 H15H 109.5 . .
H15G C156 H15H 109.5 . .
C155 C156 H15I 109.5 . .
H15G C156 H15I 109.5 . .
H15H C156 H15I 109.5 . .

loop_
_geom_bond_atom_site_label_1
_geom_bond_atom_site_label_2
_geom_bond_distance
_geom_bond_site_symmetry_2
Ru1 N2 1.972(4) .
Ru1 N1 1.981(4) .
Ru1 O1 2.035(3) .
Ru1 O3 2.045(3) .
Ru1 O2 2.057(3) .
Ru1 O4 2.061(3) .
Ru7 N13 1.953(4) .
Ru7 N14 1.966(4) .
Ru7 O28 2.012(3) .
Ru7 O26 2.053(3) .
Ru7 O27 2.059(4) .
Ru7 O25 2.079(3) .
Ru2 N3 1.961(4) .
Ru2 N4 1.963(4) .
Ru2 O6 2.020(3) .
Ru2 O7 2.040(3) .
Ru2 O5 2.066(4) .
Ru2 O8 2.081(3) .
Ru3 N6 1.953(4) .
Ru3 N5 1.966(4) .
Ru3 O11 2.011(3) .
Ru3 O10 2.055(3) .
Ru3 O12 2.057(4) .
Ru3 O9 2.080(3) .
Ru5 N10 1.957(4) .
Ru5 N9 1.970(4) .
Ru5 O18 2.034(3) .
Ru5 O19 2.044(3) .
Ru5 O20 2.055(3) .
Ru5 O17 2.060(4) .
Ru4 N7 1.956(4) .
Ru4 N8 1.980(4) .
Ru4 O15 2.033(3) .
Ru4 O14 2.043(3) .
Ru4 O16 2.061(3) .
Ru4 O13 2.074(4) .
Ru6 N12 1.952(4) .
Ru6 N11 1.981(4) .
Ru6 O22 2.010(3) .
Ru6 O23 2.058(3) .
Ru6 O24 2.073(3) .
Ru6 O21 2.071(4) .
O3 C23 1.282(6) .
O15 C101 1.277(6) .
O26 C176 1.260(6) .
O18 C124 1.299(6) .
O2 C20 1.254(6) .
O1 C18 1.271(6) .
O16 C103 1.256(6) .
O19 C127 1.265(6) .
O4 C25 1.262(6) .
O11 C75 1.260(7) .
O22 C148 1.285(7) .
O7 C49 1.270(6) .
O10 C72 1.270(6) .
O8 C51 1.255(6) .
O5 C44 1.257(6) .
O14 C98 1.298(7) .
O25 C174 1.252(7) .
O23 C153 1.272(7) .
O20 C129 1.248(7) .
O17 C122 1.261(7) .
O27 C179 1.276(6) .
O6 C46 1.268(6) .
O9 C70 1.258(6) .
O28 C181 1.283(7) .
O21 C150 1.257(7) .
O13 C96 1.269(8) .
N2 C2 1.311(6) .
N2 H2 0.8600 .
N4 C28 1.314(6) .
N4 H4A 0.8600 .
N1 C1 1.317(6) .
N1 H1 0.8600 .
N13 C157 1.317(6) .
N13 H13A 0.8600 .
N10 C106 1.308(6) .
N10 H10 0.8600 .
N6 C54 1.315(6) .
N6 H6A 0.8600 .
O24 C155 1.269(7) .
N8 C80 1.323(7) .
N8 H8A 0.8600 .
O12 C77 1.302(8) .
N12 C132 1.321(6) .
N12 H12J 0.8600 .
N5 C53 1.308(6) .
N5 H5A 0.8600 .
N14 C158 1.311(6) .
N14 H14 0.8600 .
C134 C133 1.384(7) .
C134 C135 1.387(7) .
C134 H134 0.9300 .
N3 C27 1.315(6) .
N3 H3 0.8600 .
N11 C131 1.318(6) .
N11 H11A 0.8600 .
N7 C79 1.313(6) .
N7 H7 0.8600 .
C64 C63 1.367(8) .
C64 C65 1.384(7) .
C64 H64 0.9300 .
C157 C158 1.447(6) .
C157 C170 1.455(7) .
C172 C159 1.414(7) .
C172 C163 1.418(7) .
C172 C171 1.438(7) .
N9 C105 1.327(6) .
N9 H9A 0.8600 .
C24 C23 1.379(7) .
C24 C25 1.395(7) .
C24 H24 0.9300 .
C133 C146 1.418(7) .
C133 C132 1.458(6) .
C65 C66 1.396(7) .
C65 H65 0.9300 .
C124 C123 1.395(7) .
C124 C125 1.494(7) .
C14 C13 1.381(7) .
C14 C15 1.426(7) .
C14 C1 1.445(7) .
C170 C169 1.386(7) .
C170 C171 1.426(7) .
C66 C67 1.409(7) .
C66 C53 1.453(7) .
C23 C22 1.493(7) .
C25 C26 1.500(7) .
C163 C162 1.391(8) .
C163 C164 1.412(8) .
C171 C166 1.420(7) .
C103 C102 1.404(8) .
C103 C104 1.503(7) .
C58 C57 1.356(8) .
C58 C59 1.409(7) .
C58 H58 0.9300 .
C56 C55 1.390(7) .
C56 C57 1.395(8) .
C56 H56 0.9300 .
C22 H22A 0.9600 .
C22 H22B 0.9600 .
C22 H22C 0.9600 .
C146 C145 1.443(7) .
C146 C137 1.440(7) .
C104 H10A 0.9600 .
C104 H10B 0.9600 .
C104 H10C 0.9600 .
C127 C128 1.396(7) .
C127 C126 1.500(7) .
C57 H57 0.9300 .
C135 C136 1.374(7) .
C135 H135 0.9300 .
C168 C167 1.368(8) .
C168 C169 1.397(7) .
C168 H168 0.9300 .
C167 C166 1.398(8) .
C167 H167 0.9300 .
C178 C179 1.490(8) .
C178 H17D 0.9600 .
C178 H17E 0.9600 .
C178 H17F 0.9600 .
C41 C36 1.413(7) .
C41 C40 1.425(7) .
C41 C42 1.435(7) .
C31 C32 1.375(8) .
C31 C30 1.390(7) .
C31 H31 0.9300 .
C123 C122 1.413(7) .
C123 H123 0.9300 .
C98 C97 1.381(8) .
C98 C99 1.486(8) .
C158 C159 1.462(7) .
C125 H12A 0.9600 .
C125 H12B 0.9600 .
C125 H12C 0.9600 .
C132 C131 1.426(7) .
C166 C165 1.419(8) .
C101 C102 1.397(7) .
C101 C100 1.489(8) .
C1 C2 1.453(6) .
C3 C4 1.394(7) .
C3 C16 1.419(7) .
C3 C2 1.451(7) .
C18 C19 1.387(7) .
C18 C17 1.509(7) .
C51 C50 1.391(7) .
C51 C52 1.532(7) .
C82 C81 1.374(7) .
C82 C83 1.389(8) .
C82 H82 0.9300 .
C30 C29 1.389(7) .
C30 H30 0.9300 .
C159 C160 1.383(7) .
C28 C27 1.439(7) .
C28 C29 1.465(7) .
C55 C68 1.412(7) .
C55 C54 1.447(7) .
C15 C10 1.407(7) .
C15 C16 1.443(7) .
C99 H99A 0.9600 .
C99 H99B 0.9600 .
C99 H99C 0.9600 .
C20 C19 1.418(7) .
C20 C21 1.494(7) .
C42 C33 1.415(7) .
C42 C29 1.424(7) .
C106 C105 1.453(7) .
C106 C107 1.472(7) .
C36 C37 1.386(9) .
C36 C35 1.441(9) .
C80 C81 1.456(7) .
C80 C79 1.452(7) .
C79 C92 1.459(7) .
C63 C62 1.398(8) .
C63 H63 0.9300 .
C136 C137 1.389(7) .
C136 H136 0.9300 .
C107 C108 1.377(7) .
C107 C120 1.405(7) .
C91 C92 1.383(7) .
C91 C90 1.405(8) .
C91 H91 0.9300 .
C102 H102 0.9300 .
C131 C144 1.458(7) .
C164 C165 1.335(9) .
C164 H164 0.9300 .
C19 H19 0.9300 .
C53 C54 1.431(6) .
C27 C40 1.452(7) .
C126 H12D 0.9600 .
C126 H12E 0.9600 .
C126 H12F 0.9600 .
C59 C68 1.417(7) .
C59 C60 1.430(7) .
C148 C149 1.366(8) .
C148 C147 1.514(7) .
C81 C94 1.410(8) .
C84 C83 1.358(9) .
C84 C85 1.407(8) .
C84 H84 0.9300 .
C137 C138 1.442(8) .
C32 C33 1.410(8) .
C32 H32 0.9300 .
C92 C93 1.417(7) .
C21 H21A 0.9600 .
C21 H21B 0.9600 .
C21 H21C 0.9600 .
C145 C144 1.409(7) .
C145 C140 1.412(7) .
C43 C44 1.500(8) .
C43 H43A 0.9600 .
C43 H43B 0.9600 .
C43 H43C 0.9600 .
C45 C46 1.385(8) .
C45 C44 1.393(8) .
C45 H45 0.9300 .
C144 C143 1.390(7) .
C16 C7 1.421(7) .
C83 H83 0.9300 .
C46 C47 1.509(7) .
C50 C49 1.386(8) .
C50 H50 0.9300 .
C68 C67 1.449(7) .
C122 C121 1.506(8) .
C69 C70 1.502(8) .
C69 H69A 0.9600 .
C69 H69B 0.9600 .
C69 H69C 0.9600 .
C85 C94 1.417(8) .
C85 C86 1.429(9) .
C180 C179 1.392(8) .
C180 C181 1.393(8) .
C180 H180 0.9300 .
C49 C48 1.489(7) .
C108 C109 1.400(7) .
C108 H108 0.9300 .
C143 C142 1.396(8) .
C143 H143 0.9300 .
C60 C61 1.332(8) .
C60 H60 0.9300 .
C10 C11 1.394(9) .
C10 C9 1.422(9) .
C90 C89 1.362(9) .
C90 H90 0.9300 .
C129 C128 1.401(8) .
C129 C130 1.539(8) .
C128 H128 0.9300 .
C40 C39 1.393(7) .
C75 C76 1.354(9) .
C75 C74 1.515(9) .
C176 C175 1.395(8) .
C176 C177 1.511(8) .
C4 C5 1.395(7) .
C4 H4 0.9300 .
C149 C150 1.419(8) .
C149 H149 0.9300 .
C139 C138 1.350(8) .
C139 C140 1.433(8) .
C139 H139 0.9300 .
C67 C62 1.429(7) .
C169 H169 0.9300 .
C150 C151 1.530(8) .
C62 C61 1.420(8) .
C7 C6 1.383(9) .
C7 C8 1.441(8) .
C119 C114 1.413(8) .
C119 C120 1.432(8) .
C119 C118 1.438(7) .
C70 C71 1.401(8) .
C121 H12G 0.9600 .
C121 H12H 0.9600 .
C121 H12I 0.9600 .
C72 C71 1.389(8) .
C72 C73 1.510(8) .
C160 C161 1.396(8) .
C160 H160 0.9300 .
C9 C8 1.338(9) .
C9 H9 0.9300 .
C109 C110 1.365(9) .
C109 H109 0.9300 .
C130 H13B 0.9600 .
C130 H13C 0.9600 .
C130 H13D 0.9600 .
C89 C88 1.411(9) .
C89 H89 0.9300 .
C140 C141 1.407(8) .
C52 H52A 0.9600 .
C52 H52B 0.9600 .
C52 H52C 0.9600 .
C165 H165 0.9300 .
C138 H138 0.9300 .
C33 C34 1.428(8) .
C177 H17G 0.9600 .
C177 H17H 0.9600 .
C177 H17I 0.9600 .
C147 H14A 0.9600 .
C147 H14B 0.9600 .
C147 H14C 0.9600 .
C120 C111 1.424(7) .
C8 H8 0.9300 .
C61 H61 0.9300 .
C17 H17A 0.9600 .
C17 H17B 0.9600 .
C17 H17C 0.9600 .
C13 C12 1.403(8) .
C13 H13 0.9300 .
C162 C161 1.362(9) .
C162 H162 0.9300 .
C38 C37 1.359(9) .
C38 C39 1.393(8) .
C38 H38 0.9300 .
C94 C93 1.438(7) .
C161 H161 0.9300 .
C142 C141 1.359(8) .
C142 H142 0.9300 .
C6 C5 1.381(9) .
C6 H6 0.9300 .
C113 C112 1.344(10) .
C113 C114 1.428(9) .
C113 H113 0.9300 .
C26 H26A 0.9600 .
C26 H26B 0.9600 .
C26 H26C 0.9600 .
C73 H73A 0.9600 .
C73 H73B 0.9600 .
C73 H73C 0.9600 .
C110 C111 1.394(9) .
C110 H110 0.9300 .
C105 C118 1.437(7) .
C100 H10D 0.9600 .
C100 H10E 0.9600 .
C100 H10F 0.9600 .
C111 C112 1.421(9) .
C118 C117 1.387(7) .
C48 H48A 0.9600 .
C48 H48B 0.9600 .
C48 H48C 0.9600 .
C47 H47A 0.9600 .
C47 H47B 0.9600 .
C47 H47C 0.9600 .
C71 H71 0.9300 .
C86 C87 1.339(9) .
C86 H86 0.9300 .
C151 H15A 0.9600 .
C151 H15B 0.9600 .
C151 H15C 0.9600 .
C39 H39 0.9300 .
C181 C182 1.502(8) .
C116 C115 1.372(9) .
C116 C117 1.389(8) .
C116 H116 0.9300 .
C37 H37 0.9300 .
C153 C154 1.404(8) .
C153 C152 1.511(8) .
C112 H112 0.9300 .
C182 H18A 0.9600 .
C182 H18B 0.9600 .
C182 H18C 0.9600 .
C93 C88 1.436(8) .
C141 H141 0.9300 .
C76 C77 1.392(10) .
C76 H76 0.9300 .
C97 C96 1.384(9) .
C97 H97 0.9300 .
C174 C175 1.378(8) .
C174 C173 1.549(8) .
C88 C87 1.420(8) .
C5 H5 0.9300 .
C117 H117 0.9300 .
C77 C78 1.517(9) .
C11 C12 1.361(9) .
C11 H11 0.9300 .
C114 C115 1.419(9) .
C96 C95 1.536(9) .
C175 H175 0.9300 .
C152 H15D 0.9600 .
C152 H15E 0.9600 .
C152 H15F 0.9600 .
C87 H87 0.9300 .
C34 C35 1.340(9) .
C34 H34 0.9300 .
C115 H115 0.9300 .
C35 H35 0.9300 .
C12 H12 0.9300 .
C74 H74A 0.9600 .
C74 H74B 0.9600 .
C74 H74C 0.9600 .
C173 H17J 0.9600 .
C173 H17K 0.9600 .
C173 H17L 0.9600 .
C154 C155 1.396(9) .
C154 H154 0.9300 .
C155 C156 1.507(8) .
C95 H95A 0.9600 .
C95 H95B 0.9600 .
C95 H95C 0.9600 .
C78 H78A 0.9600 .
C78 H78B 0.9600 .
C78 H78C 0.9600 .
C156 H15G 0.9600 .
C156 H15H 0.9600 .
C156 H15I 0.9600 .

loop_
_geom_hbond_atom_site_label_D
_geom_hbond_atom_site_label_H
_geom_hbond_atom_site_label_A
_geom_hbond_distance_DH
_geom_hbond_distance_HA
_geom_hbond_distance_DA
_geom_hbond_angle_DHA
_geom_hbond_site_symmetry_A
_geom_hbond_publ_flag
N2 H2 O26 0.86 2.23 3.079(5) 168.8 1_656 yes
N4 H4A O1 0.86 2.21 3.057(5) 166.9 . yes
N1 H1 O7 0.86 2.24 3.055(5) 158.4 . yes
N13 H13A O3 0.86 2.31 3.154(5) 165.5 1_454 yes
N10 H10 O14 0.86 2.14 2.970(5) 161.8 . yes
N6 H6A O8 0.86 2.13 2.944(5) 157.0 . yes
N8 H8A O10 0.86 2.19 3.020(5) 163.3 . yes
N12 H12J O18 0.86 2.22 3.067(5) 167.6 . yes
N14 H14 O24 0.86 2.13 2.983(5) 172.7 . yes
N3 H3 O9 0.86 2.10 2.948(5) 168.2 . yes
N11 H11A O25 0.86 2.22 3.062(5) 167.3 . yes
N7 H7 O19 0.86 2.19 3.031(5) 164.7 . yes
N9 H9A O23 0.86 2.16 3.003(5) 165.1 . yes

loop_
_geom_torsion_atom_site_label_1
_geom_torsion_atom_site_label_2
_geom_torsion_atom_site_label_3
_geom_torsion_atom_site_label_4
_geom_torsion
_geom_torsion_site_symmetry_1
_geom_torsion_site_symmetry_2
_geom_torsion_site_symmetry_3
_geom_torsion_site_symmetry_4
Ru7 N13 C157 C158 4.6(5) . . . .
Ru7 N13 C157 C170 -178.6(3) . . . .
C135 C134 C133 C146 1.9(7) . . . .
C135 C134 C133 C132 -179.9(5) . . . .
C63 C64 C65 C66 0.0(8) . . . .
Ru5 O18 C124 C123 -2.8(7) . . . .
Ru5 O18 C124 C125 178.6(3) . . . .
N13 C157 C170 C169 3.7(7) . . . .
C158 C157 C170 C169 -179.8(4) . . . .
N13 C157 C170 C171 -174.0(4) . . . .
C158 C157 C170 C171 2.5(6) . . . .
C64 C65 C66 C67 0.4(7) . . . .
C64 C65 C66 C53 -175.5(4) . . . .
Ru1 O3 C23 C24 0.5(7) . . . .
Ru1 O3 C23 C22 -177.9(3) . . . .
C25 C24 C23 O3 5.2(9) . . . .
C25 C24 C23 C22 -176.4(5) . . . .
Ru1 O4 C25 C24 -7.0(8) . . . .
Ru1 O4 C25 C26 172.9(4) . . . .
C23 C24 C25 O4 -1.5(10) . . . .
C23 C24 C25 C26 178.6(6) . . . .
C159 C172 C163 C162 1.7(7) . . . .
C171 C172 C163 C162 -177.3(5) . . . .
C159 C172 C163 C164 -179.1(5) . . . .
C171 C172 C163 C164 1.8(7) . . . .
C169 C170 C171 C166 -0.4(6) . . . .
C157 C170 C171 C166 177.3(4) . . . .
C169 C170 C171 C172 -178.4(4) . . . .
C157 C170 C171 C172 -0.7(6) . . . .
C159 C172 C171 C166 -179.5(4) . . . .
C163 C172 C171 C166 -0.5(7) . . . .
C159 C172 C171 C170 -1.5(7) . . . .
C163 C172 C171 C170 177.5(4) . . . .
Ru4 O16 C103 C102 -17.0(7) . . . .
Ru4 O16 C103 C104 164.6(3) . . . .
C134 C133 C146 C145 177.9(4) . . . .
C132 C133 C146 C145 -0.3(7) . . . .
C134 C133 C146 C137 -1.4(7) . . . .
C132 C133 C146 C137 -179.7(4) . . . .
Ru5 O19 C127 C128 1.4(8) . . . .
Ru5 O19 C127 C126 -177.7(4) . . . .
C59 C58 C57 C56 0.5(9) . . . .
C55 C56 C57 C58 -0.8(8) . . . .
C133 C134 C135 C136 -0.7(8) . . . .
C169 C168 C167 C166 -0.9(8) . . . .
O18 C124 C123 C122 6.2(9) . . . .
C125 C124 C123 C122 -175.2(5) . . . .
Ru4 O14 C98 C97 1.5(9) . . . .
Ru4 O14 C98 C99 -179.5(4) . . . .
Ru7 N14 C158 C157 -2.9(5) . . . .
Ru7 N14 C158 C159 -178.4(4) . . . .
N13 C157 C158 N14 -1.1(6) . . . .
C170 C157 C158 N14 -178.1(4) . . . .
N13 C157 C158 C159 174.7(4) . . . .
C170 C157 C158 C159 -2.2(6) . . . .
Ru6 N12 C132 C131 1.0(5) . . . .
Ru6 N12 C132 C133 178.6(4) . . . .
C134 C133 C132 N12 1.5(8) . . . .
C146 C133 C132 N12 179.6(4) . . . .
C134 C133 C132 C131 178.9(5) . . . .
C146 C133 C132 C131 -3.0(7) . . . .
C168 C167 C166 C165 179.4(5) . . . .
C168 C167 C166 C171 0.6(8) . . . .
C170 C171 C166 C167 0.0(7) . . . .
C172 C171 C166 C167 178.1(4) . . . .
C170 C171 C166 C165 -178.8(4) . . . .
C172 C171 C166 C165 -0.8(7) . . . .
Ru4 O15 C101 C102 3.4(8) . . . .
Ru4 O15 C101 C100 -174.6(4) . . . .
Ru1 N1 C1 C14 -179.5(4) . . . .
Ru1 N1 C1 C2 0.2(5) . . . .
C13 C14 C1 N1 3.5(7) . . . .
C15 C14 C1 N1 -177.2(4) . . . .
C13 C14 C1 C2 -176.2(4) . . . .
C15 C14 C1 C2 3.1(6) . . . .
Ru1 O1 C18 C19 1.1(7) . . . .
Ru1 O1 C18 C17 -179.3(3) . . . .
Ru2 O8 C51 C50 2.3(8) . . . .
Ru2 O8 C51 C52 -178.9(4) . . . .
C32 C31 C30 C29 1.5(7) . . . .
C163 C172 C159 C160 -1.0(7) . . . .
C171 C172 C159 C160 178.0(4) . . . .
C163 C172 C159 C158 -177.2(4) . . . .
C171 C172 C159 C158 1.9(7) . . . .
N14 C158 C159 C160 -0.9(7) . . . .
C157 C158 C159 C160 -176.1(4) . . . .
N14 C158 C159 C172 175.2(4) . . . .
C157 C158 C159 C172 0.0(6) . . . .
Ru2 N4 C28 C27 3.9(5) . . . .
Ru2 N4 C28 C29 -176.9(4) . . . .
C57 C56 C55 C68 -0.6(8) . . . .
C57 C56 C55 C54 179.4(5) . . . .
C13 C14 C15 C10 -1.0(7) . . . .
C1 C14 C15 C10 179.6(4) . . . .
C13 C14 C15 C16 179.9(4) . . . .
C1 C14 C15 C16 0.5(7) . . . .
Ru1 O2 C20 C19 -11.1(7) . . . .
Ru1 O2 C20 C21 169.9(4) . . . .
C36 C41 C42 C33 -1.0(7) . . . .
C40 C41 C42 C33 -178.9(5) . . . .
C36 C41 C42 C29 177.9(5) . . . .
C40 C41 C42 C29 0.1(7) . . . .
Ru5 N10 C106 C105 -0.2(6) . . . .
Ru5 N10 C106 C107 -178.9(4) . . . .
C40 C41 C36 C37 -0.7(8) . . . .
C42 C41 C36 C37 -178.6(5) . . . .
C40 C41 C36 C35 -179.4(5) . . . .
C42 C41 C36 C35 2.7(8) . . . .
Ru1 N2 C2 C3 -174.6(3) . . . .
Ru1 N2 C2 C1 2.7(5) . . . .
C4 C3 C2 N2 0.9(7) . . . .
C16 C3 C2 N2 179.5(4) . . . .
C4 C3 C2 C1 -176.2(4) . . . .
C16 C3 C2 C1 2.4(6) . . . .
N1 C1 C2 N2 -1.9(6) . . . .
C14 C1 C2 N2 177.9(4) . . . .
N1 C1 C2 C3 175.6(4) . . . .
C14 C1 C2 C3 -4.6(7) . . . .
Ru4 N8 C80 C81 177.8(4) . . . .
Ru4 N8 C80 C79 -3.1(5) . . . .
Ru4 N7 C79 C80 3.6(5) . . . .
Ru4 N7 C79 C92 -176.7(4) . . . .
N8 C80 C79 N7 -0.2(6) . . . .
C81 C80 C79 N7 178.9(4) . . . .
N8 C80 C79 C92 180.0(4) . . . .
C81 C80 C79 C92 -0.9(7) . . . .
C65 C64 C63 C62 -0.8(8) . . . .
C134 C135 C136 C137 -1.0(8) . . . .
N10 C106 C107 C108 3.4(8) . . . .
C105 C106 C107 C108 -175.2(5) . . . .
N10 C106 C107 C120 -176.9(5) . . . .
C105 C106 C107 C120 4.5(7) . . . .
O15 C101 C102 C103 7.6(10) . . . .
C100 C101 C102 C103 -174.5(6) . . . .
O16 C103 C102 C101 0.3(9) . . . .
C104 C103 C102 C101 178.7(5) . . . .
Ru6 N11 C131 C132 -6.9(5) . . . .
Ru6 N11 C131 C144 174.9(4) . . . .
N12 C132 C131 N11 3.8(6) . . . .
C133 C132 C131 N11 -173.8(4) . . . .
N12 C132 C131 C144 -177.8(4) . . . .
C133 C132 C131 C144 4.5(7) . . . .
C31 C30 C29 C42 -1.0(7) . . . .
C31 C30 C29 C28 178.7(4) . . . .
C33 C42 C29 C30 -0.3(7) . . . .
C41 C42 C29 C30 -179.2(4) . . . .
C33 C42 C29 C28 -180.0(4) . . . .
C41 C42 C29 C28 1.1(7) . . . .
N4 C28 C29 C30 0.9(8) . . . .
C27 C28 C29 C30 -180.0(4) . . . .
N4 C28 C29 C42 -179.4(5) . . . .
C27 C28 C29 C42 -0.3(7) . . . .
C162 C163 C164 C165 177.1(6) . . . .
C172 C163 C164 C165 -1.9(8) . . . .
O1 C18 C19 C20 5.5(10) . . . .
C17 C18 C19 C20 -174.1(6) . . . .
O2 C20 C19 C18 0.2(9) . . . .
C21 C20 C19 C18 179.2(6) . . . .
Ru3 N5 C53 C54 3.1(5) . . . .
Ru3 N5 C53 C66 179.0(4) . . . .
C65 C66 C53 N5 -0.3(8) . . . .
C67 C66 C53 N5 -176.3(5) . . . .
C65 C66 C53 C54 175.3(4) . . . .
C67 C66 C53 C54 -0.6(7) . . . .
Ru2 N3 C27 C28 -7.4(5) . . . .
Ru2 N3 C27 C40 177.5(4) . . . .
N4 C28 C27 N3 2.2(6) . . . .
C29 C28 C27 N3 -177.0(4) . . . .
N4 C28 C27 C40 177.6(4) . . . .
C29 C28 C27 C40 -1.6(7) . . . .
C57 C58 C59 C68 1.1(8) . . . .
C57 C58 C59 C60 -178.2(5) . . . .
Ru6 O22 C148 C149 7.9(7) . . . .
Ru6 O22 C148 C147 -172.1(3) . . . .
C83 C82 C81 C94 -2.1(8) . . . .
C83 C82 C81 C80 179.2(5) . . . .
N8 C80 C81 C82 -0.5(8) . . . .
C79 C80 C81 C82 -179.5(4) . . . .
N8 C80 C81 C94 -179.3(5) . . . .
C79 C80 C81 C94 1.8(7) . . . .
C135 C136 C137 C146 1.4(8) . . . .
C135 C136 C137 C138 -176.7(5) . . . .
C133 C146 C137 C136 -0.2(7) . . . .
C145 C146 C137 C136 -179.5(5) . . . .
C133 C146 C137 C138 178.0(5) . . . .
C145 C146 C137 C138 -1.3(7) . . . .
C30 C31 C32 C33 -0.6(8) . . . .
C90 C91 C92 C93 -1.0(8) . . . .
C90 C91 C92 C79 178.1(5) . . . .
N7 C79 C92 C91 0.5(8) . . . .
C80 C79 C92 C91 -179.7(4) . . . .
N7 C79 C92 C93 179.6(5) . . . .
C80 C79 C92 C93 -0.7(7) . . . .
C133 C146 C145 C144 2.2(7) . . . .
C137 C146 C145 C144 -178.5(4) . . . .
C133 C146 C145 C140 -177.6(5) . . . .
C137 C146 C145 C140 1.7(7) . . . .
C140 C145 C144 C143 -0.4(7) . . . .
C146 C145 C144 C143 179.8(5) . . . .
C140 C145 C144 C131 179.1(5) . . . .
C146 C145 C144 C131 -0.7(7) . . . .
N11 C131 C144 C143 -5.0(8) . . . .
C132 C131 C144 C143 176.9(5) . . . .
N11 C131 C144 C145 175.5(5) . . . .
C132 C131 C144 C145 -2.6(7) . . . .
C4 C3 C16 C7 -0.8(7) . . . .
C2 C3 C16 C7 -179.4(4) . . . .
C4 C3 C16 C15 179.9(4) . . . .
C2 C3 C16 C15 1.2(7) . . . .
C10 C15 C16 C3 178.1(5) . . . .
C14 C15 C16 C3 -2.7(7) . . . .
C10 C15 C16 C7 -1.2(7) . . . .
C14 C15 C16 C7 177.9(4) . . . .
C85 C84 C83 C82 -3.3(9) . . . .
C81 C82 C83 C84 3.6(8) . . . .
Ru2 O6 C46 C45 5.3(8) . . . .
Ru2 O6 C46 C47 -174.6(3) . . . .
C44 C45 C46 O6 9.2(10) . . . .
C44 C45 C46 C47 -170.8(5) . . . .
O8 C51 C50 C49 1.4(11) . . . .
C52 C51 C50 C49 -177.3(6) . . . .
C56 C55 C68 C59 2.1(7) . . . .
C54 C55 C68 C59 -177.8(4) . . . .
C56 C55 C68 C67 -178.2(4) . . . .
C54 C55 C68 C67 1.9(7) . . . .
C58 C59 C68 C55 -2.4(7) . . . .
C60 C59 C68 C55 176.9(5) . . . .
C58 C59 C68 C67 177.9(5) . . . .
C60 C59 C68 C67 -2.7(7) . . . .
Ru5 O17 C122 C123 -17.0(7) . . . .
Ru5 O17 C122 C121 164.4(4) . . . .
C124 C123 C122 O17 5.0(9) . . . .
C124 C123 C122 C121 -176.4(5) . . . .
C83 C84 C85 C94 1.6(8) . . . .
C83 C84 C85 C86 179.5(6) . . . .
Ru2 O7 C49 C50 -5.5(8) . . . .
Ru2 O7 C49 C48 176.1(4) . . . .
C51 C50 C49 O7 0.3(11) . . . .
C51 C50 C49 C48 178.6(6) . . . .
C120 C107 C108 C109 -1.1(8) . . . .
C106 C107 C108 C109 178.5(5) . . . .
C145 C144 C143 C142 0.1(8) . . . .
C131 C144 C143 C142 -179.4(5) . . . .
C58 C59 C60 C61 179.9(5) . . . .
C68 C59 C60 C61 0.6(8) . . . .
Ru2 O5 C44 C45 -17.0(7) . . . .
Ru2 O5 C44 C43 163.5(4) . . . .
C46 C45 C44 O5 -2.2(9) . . . .
C46 C45 C44 C43 177.2(6) . . . .
C14 C15 C10 C11 2.0(8) . . . .
C16 C15 C10 C11 -178.9(5) . . . .
C14 C15 C10 C9 -177.0(5) . . . .
C16 C15 C10 C9 2.1(8) . . . .
C92 C91 C90 C89 -0.5(9) . . . .
Ru5 O20 C129 C128 -12.6(9) . . . .
Ru5 O20 C129 C130 169.8(4) . . . .
O19 C127 C128 C129 5.0(11) . . . .
C126 C127 C128 C129 -175.9(6) . . . .
O20 C129 C128 C127 1.3(11) . . . .
C130 C129 C128 C127 178.9(6) . . . .
C36 C41 C40 C39 1.0(8) . . . .
C42 C41 C40 C39 178.8(5) . . . .
C36 C41 C40 C27 -179.9(5) . . . .
C42 C41 C40 C27 -2.0(7) . . . .
N3 C27 C40 C39 -3.4(8) . . . .
C28 C27 C40 C39 -178.1(5) . . . .
N3 C27 C40 C41 177.5(5) . . . .
C28 C27 C40 C41 2.7(7) . . . .
Ru3 N6 C54 C53 -9.5(5) . . . .
Ru3 N6 C54 C55 172.6(4) . . . .
N5 C53 C54 N6 4.0(6) . . . .
C66 C53 C54 N6 -172.2(4) . . . .
N5 C53 C54 C55 -177.9(4) . . . .
C66 C53 C54 C55 5.9(7) . . . .
C56 C55 C54 N6 -8.6(8) . . . .
C68 C55 C54 N6 171.4(4) . . . .
C56 C55 C54 C53 173.6(5) . . . .
C68 C55 C54 C53 -6.4(7) . . . .
Ru3 O11 C75 C76 14.6(9) . . . .
Ru3 O11 C75 C74 -166.3(4) . . . .
Ru7 O26 C176 C175 -1.9(10) . . . .
Ru7 O26 C176 C177 -179.6(4) . . . .
C16 C3 C4 C5 -0.6(7) . . . .
C2 C3 C4 C5 178.0(4) . . . .
O22 C148 C149 C150 8.3(9) . . . .
C147 C148 C149 C150 -171.8(5) . . . .
C65 C66 C67 C62 0.0(7) . . . .
C53 C66 C67 C62 176.1(4) . . . .
C65 C66 C67 C68 179.9(4) . . . .
C53 C66 C67 C68 -3.9(7) . . . .
C55 C68 C67 C66 3.4(7) . . . .
C59 C68 C67 C66 -177.0(5) . . . .
C55 C68 C67 C62 -176.7(4) . . . .
C59 C68 C67 C62 3.0(7) . . . .
C171 C170 C169 C168 0.1(7) . . . .
C157 C170 C169 C168 -177.5(4) . . . .
C167 C168 C169 C170 0.5(8) . . . .
Ru6 O21 C150 C149 -20.3(7) . . . .
Ru6 O21 C150 C151 159.8(3) . . . .
C148 C149 C150 O21 -0.7(9) . . . .
C148 C149 C150 C151 179.3(5) . . . .
C64 C63 C62 C61 -178.3(5) . . . .
C64 C63 C62 C67 1.2(8) . . . .
C66 C67 C62 C63 -0.7(7) . . . .
C68 C67 C62 C63 179.3(4) . . . .
C66 C67 C62 C61 178.8(5) . . . .
C68 C67 C62 C61 -1.2(7) . . . .
C3 C16 C7 C6 2.8(8) . . . .
C15 C16 C7 C6 -177.8(5) . . . .
C3 C16 C7 C8 179.9(5) . . . .
C15 C16 C7 C8 -0.8(7) . . . .
Ru3 O9 C70 C71 0.3(9) . . . .
Ru3 O9 C70 C69 179.5(4) . . . .
Ru3 O10 C72 C71 9.3(9) . . . .
Ru3 O10 C72 C73 -171.8(4) . . . .
C172 C159 C160 C161 0.0(8) . . . .
C158 C159 C160 C161 176.0(5) . . . .
C11 C10 C9 C8 180.0(6) . . . .
C15 C10 C9 C8 -1.0(9) . . . .
C107 C108 C109 C110 2.3(9) . . . .
Ru7 O27 C179 C180 -16.8(7) . . . .
Ru7 O27 C179 C178 163.0(3) . . . .
C181 C180 C179 O27 -4.6(9) . . . .
C181 C180 C179 C178 175.5(5) . . . .
C91 C90 C89 C88 1.6(9) . . . .
C144 C145 C140 C141 0.9(8) . . . .
C146 C145 C140 C141 -179.3(5) . . . .
C144 C145 C140 C139 178.7(5) . . . .
C146 C145 C140 C139 -1.5(8) . . . .
C138 C139 C140 C141 178.7(6) . . . .
C138 C139 C140 C145 1.1(8) . . . .
C163 C164 C165 C166 0.6(9) . . . .
C167 C166 C165 C164 -178.1(5) . . . .
C171 C166 C165 C164 0.7(8) . . . .
C140 C139 C138 C137 -0.7(9) . . . .
C136 C137 C138 C139 179.0(5) . . . .
C146 C137 C138 C139 0.8(8) . . . .
C31 C32 C33 C42 -0.6(8) . . . .
C31 C32 C33 C34 -179.4(5) . . . .
C29 C42 C33 C32 1.1(7) . . . .
C41 C42 C33 C32 -180.0(5) . . . .
C29 C42 C33 C34 179.8(5) . . . .
C41 C42 C33 C34 -1.2(7) . . . .
C108 C107 C120 C111 -1.3(7) . . . .
C106 C107 C120 C111 179.0(4) . . . .
C108 C107 C120 C119 178.4(5) . . . .
C106 C107 C120 C119 -1.3(7) . . . .
C114 C119 C120 C107 177.8(5) . . . .
C118 C119 C120 C107 -3.3(8) . . . .
C114 C119 C120 C111 -2.5(8) . . . .
C118 C119 C120 C111 176.4(5) . . . .
C10 C9 C8 C7 -1.0(10) . . . .
C6 C7 C8 C9 178.9(6) . . . .
C16 C7 C8 C9 1.9(9) . . . .
C59 C60 C61 C62 1.2(9) . . . .
C63 C62 C61 C60 178.5(5) . . . .
C67 C62 C61 C60 -0.9(8) . . . .
C15 C14 C13 C12 -0.8(7) . . . .
C1 C14 C13 C12 178.5(5) . . . .
C164 C163 C162 C161 179.4(6) . . . .
C172 C163 C162 C161 -1.5(8) . . . .
C82 C81 C94 C85 0.4(7) . . . .
C80 C81 C94 C85 179.2(5) . . . .
C82 C81 C94 C93 -179.9(5) . . . .
C80 C81 C94 C93 -1.1(7) . . . .
C84 C85 C94 C81 -0.1(8) . . . .
C86 C85 C94 C81 -178.2(5) . . . .
C84 C85 C94 C93 -179.8(5) . . . .
C86 C85 C94 C93 2.1(8) . . . .
C163 C162 C161 C160 0.5(9) . . . .
C159 C160 C161 C162 0.3(9) . . . .
C144 C143 C142 C141 -0.3(9) . . . .
C16 C7 C6 C5 -3.5(8) . . . .
C8 C7 C6 C5 179.5(5) . . . .
C108 C109 C110 C111 -0.9(9) . . . .
Ru5 N9 C105 C118 -177.7(4) . . . .
Ru5 N9 C105 C106 -0.2(5) . . . .
N10 C106 C105 N9 0.3(6) . . . .
C107 C106 C105 N9 179.0(4) . . . .
N10 C106 C105 C118 177.9(4) . . . .
C107 C106 C105 C118 -3.3(7) . . . .
C109 C110 C111 C112 178.1(6) . . . .
C109 C110 C111 C120 -1.6(9) . . . .
C107 C120 C111 C110 2.7(8) . . . .
C119 C120 C111 C110 -177.1(5) . . . .
C107 C120 C111 C112 -177.1(5) . . . .
C119 C120 C111 C112 3.2(8) . . . .
N9 C105 C118 C117 -2.2(8) . . . .
C106 C105 C118 C117 -179.5(5) . . . .
N9 C105 C118 C119 176.2(5) . . . .
C106 C105 C118 C119 -1.1(7) . . . .
C114 C119 C118 C117 1.8(8) . . . .
C120 C119 C118 C117 -177.1(5) . . . .
C114 C119 C118 C105 -176.7(5) . . . .
C120 C119 C118 C105 4.5(7) . . . .
O10 C72 C71 C70 -1.1(11) . . . .
C73 C72 C71 C70 -180.0(7) . . . .
O9 C70 C71 C72 -4.3(11) . . . .
C69 C70 C71 C72 176.6(7) . . . .
C84 C85 C86 C87 -179.4(6) . . . .
C94 C85 C86 C87 -1.4(9) . . . .
C41 C40 C39 C38 -0.9(9) . . . .
C27 C40 C39 C38 180.0(6) . . . .
C37 C38 C39 C40 0.5(10) . . . .
Ru7 O28 C181 C180 9.2(8) . . . .
Ru7 O28 C181 C182 -170.8(4) . . . .
C179 C180 C181 O28 9.4(10) . . . .
C179 C180 C181 C182 -170.6(6) . . . .
C39 C38 C37 C36 -0.3(11) . . . .
C41 C36 C37 C38 0.4(10) . . . .
C35 C36 C37 C38 179.0(6) . . . .
Ru6 O23 C153 C154 -0.4(11) . . . .
Ru6 O23 C153 C152 -178.6(5) . . . .
C114 C113 C112 C111 -1.9(10) . . . .
C110 C111 C112 C113 179.2(6) . . . .
C120 C111 C112 C113 -1.0(9) . . . .
C91 C92 C93 C88 1.4(7) . . . .
C79 C92 C93 C88 -177.7(4) . . . .
C91 C92 C93 C94 -179.5(5) . . . .
C79 C92 C93 C94 1.4(7) . . . .
C81 C94 C93 C92 -0.5(8) . . . .
C85 C94 C93 C92 179.2(5) . . . .
C81 C94 C93 C88 178.6(5) . . . .
C85 C94 C93 C88 -1.7(7) . . . .
C143 C142 C141 C140 0.9(10) . . . .
C145 C140 C141 C142 -1.2(9) . . . .
C139 C140 C141 C142 -178.9(6) . . . .
O11 C75 C76 C77 13.9(12) . . . .
C74 C75 C76 C77 -165.1(7) . . . .
O14 C98 C97 C96 5.9(12) . . . .
C99 C98 C97 C96 -173.1(7) . . . .
Ru7 O25 C174 C175 4.0(12) . . . .
Ru7 O25 C174 C173 -179.2(6) . . . .
C90 C89 C88 C87 178.9(6) . . . .
C90 C89 C88 C93 -1.2(9) . . . .
C92 C93 C88 C89 -0.3(8) . . . .
C94 C93 C88 C89 -179.4(5) . . . .
C92 C93 C88 C87 179.6(5) . . . .
C94 C93 C88 C87 0.5(8) . . . .
C7 C6 C5 C4 2.1(9) . . . .
C3 C4 C5 C6 0.0(8) . . . .
C105 C118 C117 C116 176.8(5) . . . .
C119 C118 C117 C116 -1.6(8) . . . .
C115 C116 C117 C118 -0.2(9) . . . .
Ru3 O12 C77 C76 -15.4(9) . . . .
Ru3 O12 C77 C78 165.7(5) . . . .
C75 C76 C77 O12 -12.8(12) . . . .
C75 C76 C77 C78 166.1(7) . . . .
C15 C10 C11 C12 -1.2(9) . . . .
C9 C10 C11 C12 177.8(6) . . . .
C120 C119 C114 C115 178.6(5) . . . .
C118 C119 C114 C115 -0.3(8) . . . .
C120 C119 C114 C113 -0.4(8) . . . .
C118 C119 C114 C113 -179.3(5) . . . .
C112 C113 C114 C119 2.6(10) . . . .
C112 C113 C114 C115 -176.3(6) . . . .
Ru4 O13 C96 C97 -9.7(10) . . . .
Ru4 O13 C96 C95 170.9(5) . . . .
C98 C97 C96 O13 -1.1(13) . . . .
C98 C97 C96 C95 178.2(8) . . . .
O25 C174 C175 C176 2.0(16) . . . .
C173 C174 C175 C176 -174.7(9) . . . .
O26 C176 C175 C174 -3.2(14) . . . .
C177 C176 C175 C174 174.3(8) . . . .
C85 C86 C87 C88 0.1(10) . . . .
C89 C88 C87 C86 -179.8(6) . . . .
C93 C88 C87 C86 0.3(9) . . . .
C32 C33 C34 C35 -179.6(6) . . . .
C42 C33 C34 C35 1.7(9) . . . .
C117 C116 C115 C114 1.7(10) . . . .
C119 C114 C115 C116 -1.5(9) . . . .
C113 C114 C115 C116 177.5(6) . . . .
C33 C34 C35 C36 0.1(10) . . . .
C37 C36 C35 C34 179.1(6) . . . .
C41 C36 C35 C34 -2.3(9) . . . .
C10 C11 C12 C13 -0.6(9) . . . .
C14 C13 C12 C11 1.7(8) . . . .
O23 C153 C154 C155 4.7(15) . . . .
C152 C153 C154 C155 -177.2(9) . . . .
Ru6 O24 C155 C154 -7.2(12) . . . .
Ru6 O24 C155 C156 177.2(6) . . . .
C153 C154 C155 O24 -0.4(15) . . . .
C153 C154 C155 C156 175.1(9) . . . .
